data_1571081
loop_
_publ_author_name
'Liu, Shihua'
'Li, Yinwu'
'Lin, Jieli'
'Ke, Zhuofeng'
'Gr&#xfc;tzmacher, Hansj&#xf6;rg'
'Su, Cheng-Yong'
'Li, Zhongshu'

_publ_section_title
;
 Sequential radical and cationic reactivity at separated sites within one
 molecule in solution.
;
_journal_issue 14
_journal_name_full 'Chemical science'
_journal_page_first 5376
_journal_page_last 5384
_journal_paper_doi 10.1039/d4sc00201f
_journal_volume 15
_journal_year 2024
_chemical_formula_moiety 'C68 H96 N4 O4 P2 Si, C32 H12 B F24'
_chemical_formula_sum 'C100 H108 B F24 N4 O4 P2 Si'
_chemical_formula_weight 1986.74
_space_group_crystal_system triclinic
_space_group_IT_number 2
_space_group_name_Hall '-P 1'
_space_group_name_H-M_alt 'P -1'
_atom_sites_solution_hydrogens geom
_atom_sites_solution_primary dual
_audit_creation_date 2022-07-26
_audit_creation_method
;
Olex2 1.5
(compiled 2021.12.09 svn.r5202d8cf for OlexSys, GUI svn.r6439)
;
_audit_update_record
;
2022-10-25 deposited with the CCDC.	2024-03-01 downloaded from the CCDC.
;
_cell_angle_alpha 87.067(2)
_cell_angle_beta 73.300(2)
_cell_angle_gamma 89.995(2)
_cell_formula_units_Z 2
_cell_length_a 13.4882(6)
_cell_length_b 17.4109(7)
_cell_length_c 22.7720(9)
_cell_measurement_reflns_used 9879
_cell_measurement_temperature 150.0
_cell_measurement_theta_max 59.26
_cell_measurement_theta_min 2.75
_cell_volume 5115.0(4)
_computing_cell_refinement 'SAINT V8.40A (Bruker, 2019)'
_computing_data_reduction 'SAINT V8.40A (Bruker, 2019)'
_computing_molecular_graphics 'Olex2 1.5 (Dolomanov et al., 2009)'
_computing_publication_material 'Olex2 1.5 (Dolomanov et al., 2009)'
_computing_structure_refinement 'SHELXL 2014/7 (Sheldrick, 2015)'
_computing_structure_solution 'SHELXT 2014/4 (Sheldrick, 2014)'
_diffrn_ambient_temperature 150.0
_diffrn_measured_fraction_theta_full 0.998
_diffrn_measured_fraction_theta_max 0.992
_diffrn_measurement_device_type 'CCD area detector'
_diffrn_measurement_method 'phi and omega scans'
_diffrn_radiation_monochromator graphite
_diffrn_radiation_type MoK\a
_diffrn_radiation_wavelength 0.71073
_diffrn_reflns_av_R_equivalents 0.0465
_diffrn_reflns_av_unetI/netI 0.0309
_diffrn_reflns_Laue_measured_fraction_full 0.998
_diffrn_reflns_Laue_measured_fraction_max 0.992
_diffrn_reflns_limit_h_max 17
_diffrn_reflns_limit_h_min -17
_diffrn_reflns_limit_k_max 22
_diffrn_reflns_limit_k_min -22
_diffrn_reflns_limit_l_max 29
_diffrn_reflns_limit_l_min -29
_diffrn_reflns_number 157333
_diffrn_reflns_point_group_measured_fraction_full 0.998
_diffrn_reflns_point_group_measured_fraction_max 0.992
_diffrn_reflns_theta_full 25.242
_diffrn_reflns_theta_max 27.137
_diffrn_reflns_theta_min 1.171
_diffrn_source_current 3.57
_diffrn_source_power 0.24954300000000001
_diffrn_source_voltage 69.9
_exptl_absorpt_coefficient_mu 0.149
_exptl_absorpt_correction_T_max 0.7516
_exptl_absorpt_correction_T_min 0.6671
_exptl_absorpt_correction_type none
_exptl_absorpt_process_details
;
SADABS-2016/2 (Bruker,2016/2) was used for absorption correction.
wR2(int) was 0.1289 before and 0.0588 after correction.
The Ratio of minimum to maximum transmission is 0.8876.
The \l/2 correction factor is Not present.
;
_exptl_crystal_colour 'clear light red'
_exptl_crystal_colour_lustre clear
_exptl_crystal_colour_modifier light
_exptl_crystal_colour_primary red
_exptl_crystal_density_diffrn 1.290
_exptl_crystal_description block
_exptl_crystal_F_000 2066
_exptl_crystal_size_max 0.2
_exptl_crystal_size_mid 0.2
_exptl_crystal_size_min 0.15
_refine_diff_density_max 1.311
_refine_diff_density_min -0.867
_refine_diff_density_rms 0.064
_refine_ls_extinction_coef 0.0056(5)
_refine_ls_extinction_expression Fc^*^=kFc[1+0.001xFc^2^\l^3^/sin(2\q)]^-1/4^
_refine_ls_extinction_method 'SHELXL-2014/7 (Sheldrick 2014'
_refine_ls_goodness_of_fit_ref 1.080
_refine_ls_hydrogen_treatment constr
_refine_ls_matrix_type full
_refine_ls_number_parameters 1275
_refine_ls_number_reflns 22499
_refine_ls_number_restraints 79
_refine_ls_restrained_S_all 1.299
_refine_ls_R_factor_all 0.0787
_refine_ls_R_factor_gt 0.0638
_refine_ls_shift/su_max 0.001
_refine_ls_shift/su_mean 0.000
_refine_ls_structure_factor_coef Fsqd
_refine_ls_weighting_details 'w=1/[\s^2^(Fo^2^)+(0.0918P)^2^+4.0687P] where P=(Fo^2^+2Fc^2^)/3'
_refine_ls_weighting_scheme calc
_refine_ls_wR_factor_gt 0.1761
_refine_ls_wR_factor_ref 0.1867
_reflns_Friedel_coverage 0.000
_reflns_number_gt 17641
_reflns_number_total 22499
_reflns_threshold_expression 'I > 2\s(I)'
_cod_data_source_file d4sc00201f2.cif
_cod_data_source_block 8
_cod_depositor_comments 'Adding full bibliography for 1571075--1571082.cif.'
_cod_database_code 1571081
_shelx_shelxl_version_number 2014/7
_shelx_space_group_comment
;
The symmetry employed for this shelxl refinement is uniquely defined
by the following loop, which should always be used as a source of
symmetry information in preference to the above space-group names.
They are only intended as comments.
;
_shelx_estimated_absorpt_t_max 0.978
_shelx_estimated_absorpt_t_min 0.971
_olex2_refinement_description
;
1. Fixed Uiso
 At 1.2 times of:
  All C(H) groups, All C(H,H) groups
 At 1.5 times of:
  All C(H,H,H) groups
2. Rigid bond restraints
 F13, C99, F11, C75, F12, C75, F10, C75
 with sigma for 1-2 distances of 0.002 and sigma for 1-3 distances of 0.001
3. Uiso/Uaniso restraints and constraints
Uanis(F25) \\sim Ueq, Uanis(F26) \\sim Ueq, Uanis(F27) \\sim Ueq, Uanis(F28)
\\sim Ueq, Uanis(F29) \\sim Ueq, Uanis(F24) \\sim Ueq, Uanis(F12) \\sim Ueq,
Uanis(F11) \\sim Ueq, Uanis(F10) \\sim Ueq, Uanis(F16) \\sim Ueq, Uanis(F13)
\\sim Ueq, Uanis(F9) \\sim Ueq: with sigma of 0.001 and sigma for terminal
atoms of 0.002
4. Others
 Sof(F27)=Sof(F29)=Sof(F25)=1-FVAR(1)
 Sof(F28)=Sof(F26)=Sof(F24)=FVAR(1)
 Sof(F21)=1-FVAR(2)
 Sof(F22)=FVAR(2)
 Sof(F23)=1-FVAR(3)
 Sof(F20)=FVAR(3)
 Sof(F8A)=1-FVAR(4)
 Sof(F8)=FVAR(4)
5.a Ternary CH refined with riding coordinates:
 C7(H7), C67(H67), C55(H55), C26(H26), C38(H38), C29(H29), C64(H64), C52(H52),
 C41(H41)
5.b Secondary CH2 refined with riding coordinates:
 C43(H43A,H43B), C44(H44A,H44B), C17(H17A,H17B), C18(H18A,H18B), C15(H15A,
 H15B), C12(H12A,H12B)
5.c Aromatic/amide H refined with riding coordinates:
 C82(H82), C98(H98), C86(H86), C88(H88), C59(H59), C90(H90), C21(H21),
 C78(H78), C70(H70), C94(H94), C23(H23), C60(H60), C80(H80), C74(H74), C22(H22),
  C35(H35), C33(H33), C96(H96), C61(H61), C47(H47), C49(H49), C72(H72),
 C34(H34), C48(H48)
5.d Idealised Me refined as rotating group:
 C10(H10A,H10B,H10C), C66(H66A,H66B,H66C), C54(H54A,H54B,H54C), C68(H68A,H68B,
 H68C), C9(H9A,H9B,H9C), C39(H39A,H39B,H39C), C56(H56A,H56B,H56C), C8(H8A,H8B,
 H8C), C25(H25A,H25B,H25C), C51(H51A,H51B,H51C), C30(H30A,H30B,H30C), C53(H53A,
 H53B,H53C), C27(H27A,H27B,H27C), C63(H63A,H63B,H63C), C65(H65A,H65B,H65C),
 C37(H37A,H37B,H37C), C16(H16A,H16B,H16C), C28(H28A,H28B,H28C), C40(H40A,H40B,
 H40C), C42(H42A,H42B,H42C), C13(H13A,H13B,H13C)
;
_smtbx_masks_void_probe_radius 1.2
_smtbx_masks_void_truncation_radius 1.2
_olex2_submission_special_instructions 'No special instructions were received'

loop_
_space_group_symop_operation_xyz
'x, y, z'
'-x, -y, -z'

loop_
_atom_site_label
_atom_site_type_symbol
_atom_site_fract_x
_atom_site_fract_y
_atom_site_fract_z
_atom_site_U_iso_or_equiv
_atom_site_adp_type
_atom_site_occupancy
_atom_site_site_symmetry_order
_atom_site_calc_flag
_atom_site_refinement_flags_posn
_atom_site_refinement_flags_adp
_atom_site_refinement_flags_occupancy
_atom_site_disorder_assembly
_atom_site_disorder_group
P2 P 0.35333(4) 0.23796(3) 0.70461(3) 0.02528(13) Uani 1 1 d . . . . .
P1 P 0.12179(4) 0.29117(3) 0.71693(3) 0.02795(13) Uani 1 1 d . . . . .
Si1 Si -0.04480(5) 0.26518(4) 0.85735(3) 0.03288(15) Uani 1 1 d . . . . .
O2 O 0.17130(13) 0.47670(9) 0.74837(8) 0.0363(4) Uani 1 1 d . . . . .
O3 O 0.32405(12) 0.38953(9) 0.87032(7) 0.0333(3) Uani 1 1 d . . . . .
O4 O 0.16625(13) 0.42806(10) 0.86839(8) 0.0361(4) Uani 1 1 d . . . . .
F19 F 0.20820(15) -0.03455(10) 0.38546(8) 0.0606(5) Uani 1 1 d . . . . .
F4 F 0.22051(15) 0.53946(9) 0.27710(8) 0.0573(4) Uani 1 1 d . . . . .
F6 F 0.21470(16) 0.44529(10) 0.34171(8) 0.0593(5) Uani 1 1 d . . . . .
F5 F 0.07515(13) 0.48889(11) 0.32675(9) 0.0622(5) Uani 1 1 d . . . . .
O1 O 0.00998(12) 0.42916(10) 0.79241(8) 0.0381(4) Uani 1 1 d . . . . .
F3 F -0.16564(14) 0.21580(12) 0.35895(9) 0.0643(5) Uani 1 1 d . . . . .
F1 F -0.16812(13) 0.18324(13) 0.45126(9) 0.0720(6) Uani 1 1 d . . . . .
N3 N 0.46019(13) 0.21976(10) 0.80630(8) 0.0272(4) Uani 1 1 d . . . . .
F15 F 0.30732(19) -0.09092(11) 0.12092(9) 0.0742(6) Uani 1 1 d . . . . .
F7 F 0.23035(18) 0.40244(14) 0.04268(8) 0.0776(6) Uani 1 1 d . . . . .
F2 F -0.09591(15) 0.28803(11) 0.40915(11) 0.0733(6) Uani 1 1 d . . . . .
N2 N 0.15888(14) 0.17131(11) 0.61750(8) 0.0297(4) Uani 1 1 d . . . . .
N4 N 0.50787(13) 0.34119(10) 0.78291(8) 0.0265(4) Uani 1 1 d . . . . .
N1 N 0.32810(14) 0.19599(11) 0.57865(9) 0.0311(4) Uani 1 1 d . . . . .
F14 F 0.2993(2) -0.05626(12) 0.03244(9) 0.0818(7) Uani 1 1 d . . . . .
F17 F -0.09231(15) 0.12700(15) 0.15252(11) 0.0805(6) Uani 1 1 d . . . . .
F8 F 0.1562(4) 0.49731(17) 0.07975(14) 0.0499(11) Uiso 0.654(12) 1 d . . P A 1
F9 F 0.07169(19) 0.38551(16) 0.08002(11) 0.0926(7) Uani 1 1 d . U . . .
F20 F 0.05299(18) -0.04341(14) 0.43648(11) 0.0510(8) Uiso 0.712(5) 1 d . . P B 1
C3 C 0.33658(15) 0.29821(12) 0.76798(9) 0.0243(4) Uani 1 1 d . . . . .
C5 C 0.25545(16) 0.34629(12) 0.79254(10) 0.0253(4) Uani 1 1 d . . . . .
C4 C 0.43146(16) 0.28954(12) 0.78925(9) 0.0249(4) Uani 1 1 d . . . . .
C7 C 0.08895(16) 0.27364(13) 0.80108(10) 0.0290(4) Uani 1 1 d . . . . .
H7 H 0.1332 0.2317 0.8109 0.035 Uiso 1 1 calc R U . . .
F16 F -0.00579(19) 0.17696(16) 0.06804(13) 0.1009(8) Uani 1 1 d . U . . .
C14 C 0.25462(16) 0.39007(12) 0.84669(10) 0.0285(4) Uani 1 1 d . . . . .
C57 C 0.39727(17) 0.15204(13) 0.83339(10) 0.0291(4) Uani 1 1 d . . . . .
C6 C 0.15569(16) 0.34607(12) 0.77699(10) 0.0274(4) Uani 1 1 d . . . . .
F13 F 0.41387(18) -0.00795(14) 0.06802(13) 0.0962(7) Uani 1 1 d . U . . .
C58 C 0.41776(17) 0.08286(13) 0.80349(11) 0.0311(5) Uani 1 1 d . . . . .
C2 C 0.24227(16) 0.20587(12) 0.62775(10) 0.0271(4) Uani 1 1 d . . . . .
C45 C 0.51006(17) 0.42444(12) 0.77547(11) 0.0300(5) Uani 1 1 d . . . . .
C19 C 0.06095(17) 0.14895(13) 0.66055(10) 0.0306(5) Uani 1 1 d . . . . .
C87 C 0.16875(17) 0.39368(13) 0.14940(11) 0.0325(5) Uani 1 1 d . . . . .
C89 C 0.18133(17) 0.41744(13) 0.24891(11) 0.0310(5) Uani 1 1 d . . . . .
C1 C 0.24088(16) 0.24356(12) 0.68154(10) 0.0267(4) Uani 1 1 d . . . . .
C11 C 0.10271(17) 0.42099(13) 0.77561(10) 0.0306(5) Uani 1 1 d . . . . .
C67 C 0.49606(18) 0.07572(14) 0.74145(11) 0.0348(5) Uani 1 1 d . . . . .
H67 H 0.5195 0.1286 0.7237 0.042 Uiso 1 1 calc R U . . .
C31 C 0.40192(18) 0.25566(14) 0.54726(10) 0.0334(5) Uani 1 1 d . . . . .
C43 C 0.60372(17) 0.30129(13) 0.78466(12) 0.0330(5) Uani 1 1 d . . . . .
H43A H 0.6429 0.3302 0.8073 0.040 Uiso 1 1 calc R U . . .
H43B H 0.6489 0.2932 0.7428 0.040 Uiso 1 1 calc R U . . .
C85 C 0.20837(17) 0.28735(13) 0.21219(11) 0.0314(5) Uani 1 1 d . . . . .
F18 F -0.0424(2) 0.05595(19) 0.07901(14) 0.1110(10) Uani 1 1 d . . . . .
C82 C 0.05911(19) 0.20158(14) 0.31904(11) 0.0352(5) Uani 1 1 d . . . . .
H82 H 0.0401 0.2450 0.2979 0.042 Uiso 1 1 calc R U . . .
C62 C 0.33046(19) 0.15447(14) 0.89356(11) 0.0357(5) Uani 1 1 d . . . . .
C50 C 0.51873(18) 0.46588(14) 0.82553(12) 0.0367(5) Uani 1 1 d . . . . .
C93 C 0.20643(19) 0.14037(13) 0.17675(11) 0.0337(5) Uani 1 1 d . . . . .
C98 C 0.2704(2) 0.08137(13) 0.14954(11) 0.0360(5) Uani 1 1 d . . . . .
H98 H 0.3342 0.0739 0.1587 0.043 Uiso 1 1 calc R U . . .
C20 C -0.02844(18) 0.18653(14) 0.65462(11) 0.0343(5) Uani 1 1 d . . . . .
C86 C 0.19212(18) 0.31652(13) 0.15791(11) 0.0324(5) Uani 1 1 d . . . . .
H86 H 0.1970 0.2830 0.1256 0.039 Uiso 1 1 calc R U . . .
C88 C 0.16158(17) 0.44482(13) 0.19492(11) 0.0322(5) Uani 1 1 d . . . . .
H88 H 0.1438 0.4970 0.1895 0.039 Uiso 1 1 calc R U . . .
C77 C 0.15427(19) 0.16713(13) 0.29313(11) 0.0337(5) Uani 1 1 d . . . . .
C59 C 0.3669(2) 0.01642(14) 0.83451(12) 0.0374(5) Uani 1 1 d . . . . .
H59 H 0.3804 -0.0312 0.8154 0.045 Uiso 1 1 calc R U . . .
C46 C 0.51387(18) 0.46012(13) 0.71887(12) 0.0345(5) Uani 1 1 d . . . . .
C90 C 0.20456(18) 0.34095(13) 0.25693(11) 0.0327(5) Uani 1 1 d . . . . .
H90 H 0.2185 0.3240 0.2940 0.039 Uiso 1 1 calc R U . . .
C21 C -0.12357(18) 0.15695(16) 0.69143(12) 0.0412(6) Uani 1 1 d . . . . .
H21 H -0.1856 0.1805 0.6885 0.049 Uiso 1 1 calc R U . . .
C79 C 0.1091(2) 0.07617(14) 0.38221(11) 0.0379(5) Uani 1 1 d . . . . .
C24 C 0.05689(18) 0.08529(14) 0.70122(11) 0.0356(5) Uani 1 1 d . . . . .
C69 C 0.35416(19) 0.19639(13) 0.22463(11) 0.0340(5) Uani 1 1 d . . . . .
F11 F 0.4695(2) 0.1515(2) 0.37465(13) 0.1120(8) Uani 1 1 d . U . . .
C78 C 0.1757(2) 0.10248(13) 0.32598(11) 0.0361(5) Uani 1 1 d . . . . .
H78 H 0.2379 0.0755 0.3094 0.043 Uiso 1 1 calc R U . . .
C81 C -0.00905(19) 0.17460(14) 0.37490(11) 0.0369(5) Uani 1 1 d . . . . .
C36 C 0.50781(18) 0.24013(15) 0.53749(11) 0.0364(5) Uani 1 1 d . . . . .
C55 C 0.51780(19) 0.41601(14) 0.66283(11) 0.0366(5) Uani 1 1 d . . . . .
H55 H 0.5086 0.3602 0.6761 0.044 Uiso 1 1 calc R U . . .
C70 C 0.4313(2) 0.20607(14) 0.16855(12) 0.0399(5) Uani 1 1 d . . . . .
H70 H 0.4116 0.2090 0.1317 0.048 Uiso 1 1 calc R U . . .
C44 C 0.56180(18) 0.22580(13) 0.81848(12) 0.0350(5) Uani 1 1 d . . . . .
H44A H 0.6069 0.1825 0.8018 0.042 Uiso 1 1 calc R U . . .
H44B H 0.5539 0.2275 0.8630 0.042 Uiso 1 1 calc R U . . .
C91 C 0.1731(2) 0.47178(14) 0.29846(12) 0.0386(5) Uani 1 1 d . . . . .
C32 C 0.3691(2) 0.32158(16) 0.52016(12) 0.0407(6) Uani 1 1 d . . . . .
C26 C -0.02442(19) 0.25485(15) 0.60992(12) 0.0386(5) Uani 1 1 d . . . . .
H26 H 0.0490 0.2739 0.5951 0.046 Uiso 1 1 calc R U . . .
C97 C 0.2438(2) 0.03262(14) 0.10906(11) 0.0406(6) Uani 1 1 d . . . . .
C94 C 0.1122(2) 0.14683(14) 0.16188(12) 0.0389(5) Uani 1 1 d . . . . .
H94 H 0.0648 0.1850 0.1805 0.047 Uiso 1 1 calc R U . . .
C17 C 0.18608(19) 0.13745(17) 0.55704(11) 0.0408(6) Uani 1 1 d . . . . .
H17A H 0.1612 0.1694 0.5271 0.049 Uiso 1 1 calc R U . . .
H17B H 0.1573 0.0846 0.5600 0.049 Uiso 1 1 calc R U . . .
C38 C 0.54473(19) 0.16819(16) 0.56446(13) 0.0416(6) Uani 1 1 d . . . . .
H38 H 0.4842 0.1450 0.5970 0.050 Uiso 1 1 calc R U . . .
C23 C -0.0409(2) 0.05913(16) 0.73742(12) 0.0426(6) Uani 1 1 d . . . . .
H23 H -0.0461 0.0166 0.7660 0.051 Uiso 1 1 calc R U . . .
C60 C 0.2975(2) 0.01814(15) 0.89221(13) 0.0447(6) Uani 1 1 d . . . . .
H60 H 0.2626 -0.0276 0.9122 0.054 Uiso 1 1 calc R U . . .
C80 C 0.0157(2) 0.11216(14) 0.40739(11) 0.0389(5) Uani 1 1 d . . . . .
H80 H -0.0298 0.0943 0.4458 0.047 Uiso 1 1 calc R U . . .
C74 C 0.3888(2) 0.19464(14) 0.27712(13) 0.0397(5) Uani 1 1 d . . . . .
H74 H 0.3393 0.1896 0.3164 0.048 Uiso 1 1 calc R U . . .
C22 C -0.1294(2) 0.09435(17) 0.73197(13) 0.0452(6) Uani 1 1 d . . . . .
H22 H -0.1952 0.0754 0.7564 0.054 Uiso 1 1 calc R U . . .
F12 F 0.6186(2) 0.1776(2) 0.32547(15) 0.1162(8) Uani 1 1 d . U . . .
C10 C -0.0576(2) 0.32620(16) 0.92379(13) 0.0441(6) Uani 1 1 d . . . . .
H10A H -0.0048 0.3120 0.9441 0.066 Uiso 1 1 calc R U . . .
H10B H -0.1265 0.3183 0.9530 0.066 Uiso 1 1 calc R U . . .
H10C H -0.0482 0.3804 0.9093 0.066 Uiso 1 1 calc R U . . .
C92 C 0.1503(2) 0.41963(14) 0.09037(12) 0.0414(6) Uani 1 1 d . . . . .
C66 C 0.4506(2) 0.03552(15) 0.69672(12) 0.0432(6) Uani 1 1 d . . . . .
H66A H 0.4296 -0.0172 0.7127 0.065 Uiso 1 1 calc R U . . .
H66B H 0.5029 0.0342 0.6567 0.065 Uiso 1 1 calc R U . . .
H66C H 0.3902 0.0637 0.6921 0.065 Uiso 1 1 calc R U . . .
C29 C 0.1522(2) 0.04337(15) 0.70712(13) 0.0400(6) Uani 1 1 d . . . . .
H29 H 0.2143 0.0707 0.6789 0.048 Uiso 1 1 calc R U . . .
C95 C 0.0861(2) 0.09993(16) 0.12132(12) 0.0438(6) Uani 1 1 d . . . . .
C64 C 0.3144(2) 0.22498(15) 0.93115(11) 0.0415(6) Uani 1 1 d . . . . .
H64 H 0.3547 0.2686 0.9047 0.050 Uiso 1 1 calc R U . . .
C35 C 0.5798(2) 0.29179(17) 0.49971(12) 0.0435(6) Uani 1 1 d . . . . .
H35 H 0.6515 0.2819 0.4920 0.052 Uiso 1 1 calc R U . . .
C18 C 0.3033(2) 0.13733(16) 0.53974(12) 0.0410(6) Uani 1 1 d . . . . .
H18A H 0.3290 0.0862 0.5490 0.049 Uiso 1 1 calc R U . . .
H18B H 0.3339 0.1518 0.4956 0.049 Uiso 1 1 calc R U . . .
C33 C 0.4453(2) 0.37188(18) 0.48394(12) 0.0472(6) Uani 1 1 d . . . . .
H33 H 0.4251 0.4176 0.4662 0.057 Uiso 1 1 calc R U . . .
C15 C 0.1582(2) 0.47444(16) 0.92079(13) 0.0449(6) Uani 1 1 d . . . . .
H15A H 0.1957 0.4491 0.9478 0.054 Uiso 1 1 calc R U . . .
H15B H 0.0846 0.4781 0.9447 0.054 Uiso 1 1 calc R U . . .
C96 C 0.1517(2) 0.04169(16) 0.09447(12) 0.0458(6) Uani 1 1 d . . . . .
H96 H 0.1337 0.0090 0.0668 0.055 Uiso 1 1 calc R U . . .
C52 C 0.5226(2) 0.42911(17) 0.88668(12) 0.0424(6) Uani 1 1 d . . . . .
H52 H 0.5046 0.3733 0.8877 0.051 Uiso 1 1 calc R U . . .
C54 C 0.6244(2) 0.42652(17) 0.61536(13) 0.0459(6) Uani 1 1 d . . . . .
H54A H 0.6372 0.4812 0.6031 0.069 Uiso 1 1 calc R U . . .
H54B H 0.6259 0.3977 0.5792 0.069 Uiso 1 1 calc R U . . .
H54C H 0.6780 0.4073 0.6334 0.069 Uiso 1 1 calc R U . . .
C71 C 0.5358(2) 0.21157(16) 0.16484(15) 0.0491(7) Uani 1 1 d . . . . .
C68 C 0.5906(2) 0.03156(17) 0.74899(14) 0.0483(7) Uani 1 1 d . . . . .
H68A H 0.6150 0.0541 0.7810 0.072 Uiso 1 1 calc R U . . .
H68B H 0.6460 0.0350 0.7101 0.072 Uiso 1 1 calc R U . . .
H68C H 0.5712 -0.0225 0.7607 0.072 Uiso 1 1 calc R U . . .
C61 C 0.2791(2) 0.08677(15) 0.92065(12) 0.0444(6) Uani 1 1 d . . . . .
H61 H 0.2298 0.0879 0.9599 0.053 Uiso 1 1 calc R U . . .
C47 C 0.5194(2) 0.54050(15) 0.71362(14) 0.0459(6) Uani 1 1 d . . . . .
H47 H 0.5188 0.5665 0.6760 0.055 Uiso 1 1 calc R U . . .
C49 C 0.5268(2) 0.54566(15) 0.81676(14) 0.0469(6) Uani 1 1 d . . . . .
H49 H 0.5332 0.5754 0.8493 0.056 Uiso 1 1 calc R U . . .
C72 C 0.5677(2) 0.20799(16) 0.21757(16) 0.0527(7) Uani 1 1 d . . . . .
H72 H 0.6391 0.2110 0.2152 0.063 Uiso 1 1 calc R U . . .
C9 C -0.15113(19) 0.28431(18) 0.82170(13) 0.0459(6) Uani 1 1 d . . . . .
H9A H -0.1486 0.3386 0.8075 0.069 Uiso 1 1 calc R U . . .
H9B H -0.2180 0.2726 0.8521 0.069 Uiso 1 1 calc R U . . .
H9C H -0.1428 0.2519 0.7867 0.069 Uiso 1 1 calc R U . . .
C39 C 0.6279(2) 0.18642(18) 0.59498(14) 0.0496(7) Uani 1 1 d . . . . .
H39A H 0.6905 0.2053 0.5637 0.074 Uiso 1 1 calc R U . . .
H39B H 0.6437 0.1397 0.6163 0.074 Uiso 1 1 calc R U . . .
H39C H 0.6029 0.2259 0.6247 0.074 Uiso 1 1 calc R U . . .
C56 C 0.4306(2) 0.43820(18) 0.63521(13) 0.0488(7) Uani 1 1 d . . . . .
H56A H 0.3638 0.4306 0.6666 0.073 Uiso 1 1 calc R U . . .
H56B H 0.4330 0.4059 0.6008 0.073 Uiso 1 1 calc R U . . .
H56C H 0.4390 0.4923 0.6204 0.073 Uiso 1 1 calc R U . . .
C73 C 0.4934(2) 0.20001(15) 0.27353(15) 0.0472(6) Uani 1 1 d . . . . .
C83 C -0.1089(2) 0.21501(17) 0.39827(13) 0.0458(6) Uani 1 1 d . . . . .
C8 C -0.0548(2) 0.16246(16) 0.88657(14) 0.0474(6) Uani 1 1 d . . . . .
H8A H -0.0516 0.1291 0.8527 0.071 Uiso 1 1 calc R U . . .
H8B H -0.1206 0.1536 0.9186 0.071 Uiso 1 1 calc R U . . .
H8C H 0.0027 0.1508 0.9037 0.071 Uiso 1 1 calc R U . . .
C25 C -0.0560(2) 0.23158(19) 0.55393(14) 0.0508(7) Uani 1 1 d . . . . .
H25A H -0.0104 0.1910 0.5337 0.076 Uiso 1 1 calc R U . . .
H25B H -0.0500 0.2763 0.5251 0.076 Uiso 1 1 calc R U . . .
H25C H -0.1278 0.2125 0.5671 0.076 Uiso 1 1 calc R U . . .
C34 C 0.5490(2) 0.35717(18) 0.47321(12) 0.0475(7) Uani 1 1 d . . . . .
H34 H 0.5993 0.3919 0.4476 0.057 Uiso 1 1 calc R U . . .
C48 C 0.5257(2) 0.58233(15) 0.76186(15) 0.0515(7) Uani 1 1 d . . . . .
H48 H 0.5293 0.6369 0.7574 0.062 Uiso 1 1 calc R U . . .
C99 C 0.3162(3) -0.02945(16) 0.08236(13) 0.0518(7) Uani 1 1 d . U . . .
C12 C 0.1296(2) 0.55258(15) 0.74340(16) 0.0500(7) Uani 1 1 d . . . . .
H12A H 0.0889 0.5685 0.7843 0.060 Uiso 1 1 calc R U . . .
H12B H 0.0838 0.5527 0.7163 0.060 Uiso 1 1 calc R U . . .
F10 F 0.5156(3) 0.26723(18) 0.35370(16) 0.1337(9) Uani 1 1 d . U . . .
C41 C 0.2566(2) 0.33904(18) 0.52626(14) 0.0514(7) Uani 1 1 d . . . . .
H41 H 0.2135 0.2981 0.5546 0.062 Uiso 1 1 calc R U . . .
C51 C 0.6319(2) 0.43605(19) 0.89429(14) 0.0526(7) Uani 1 1 d . . . . .
H51A H 0.6825 0.4163 0.8584 0.079 Uiso 1 1 calc R U . . .
H51B H 0.6348 0.4061 0.9314 0.079 Uiso 1 1 calc R U . . .
H51C H 0.6479 0.4902 0.8979 0.079 Uiso 1 1 calc R U . . .
C30 C 0.1603(2) 0.04596(19) 0.77258(14) 0.0520(7) Uani 1 1 d . . . . .
H30A H 0.1712 0.0993 0.7814 0.078 Uiso 1 1 calc R U . . .
H30B H 0.2187 0.0148 0.7767 0.078 Uiso 1 1 calc R U . . .
H30C H 0.0962 0.0254 0.8016 0.078 Uiso 1 1 calc R U . . .
F28 F 0.5836(4) 0.1940(4) 0.0562(3) 0.0883(17) Uani 0.531(8) 1 d . U P C 1
C84 C 0.1360(3) 0.00906(16) 0.41681(12) 0.0518(7) Uani 1 1 d . . . . .
C53 C 0.4461(2) 0.4650(2) 0.94155(14) 0.0584(8) Uani 1 1 d . . . . .
H53A H 0.4645 0.5193 0.9423 0.088 Uiso 1 1 calc R U . . .
H53B H 0.4491 0.4377 0.9797 0.088 Uiso 1 1 calc R U . . .
H53C H 0.3758 0.4609 0.9377 0.088 Uiso 1 1 calc R U . . .
C27 C -0.0910(2) 0.32132(17) 0.63981(15) 0.0517(7) Uani 1 1 d . . . . .
H27A H -0.1642 0.3056 0.6520 0.078 Uiso 1 1 calc R U . . .
H27B H -0.0802 0.3658 0.6104 0.078 Uiso 1 1 calc R U . . .
H27C H -0.0713 0.3352 0.6762 0.078 Uiso 1 1 calc R U . . .
C63 C 0.2001(2) 0.24727(18) 0.95079(14) 0.0556(8) Uani 1 1 d . . . . .
H63A H 0.1755 0.2546 0.9144 0.083 Uiso 1 1 calc R U . . .
H63B H 0.1924 0.2952 0.9723 0.083 Uiso 1 1 calc R U . . .
H63C H 0.1592 0.2063 0.9782 0.083 Uiso 1 1 calc R U . . .
C65 C 0.3553(3) 0.21260(19) 0.98705(14) 0.0625(9) Uani 1 1 d . . . . .
H65A H 0.3127 0.1734 1.0156 0.094 Uiso 1 1 calc R U . . .
H65B H 0.3522 0.2610 1.0076 0.094 Uiso 1 1 calc R U . . .
H65C H 0.4271 0.1955 0.9736 0.094 Uiso 1 1 calc R U . . .
C37 C 0.5821(2) 0.10872(19) 0.51607(17) 0.0602(8) Uani 1 1 d . . . . .
H37A H 0.5261 0.0963 0.4985 0.090 Uiso 1 1 calc R U . . .
H37B H 0.6025 0.0620 0.5352 0.090 Uiso 1 1 calc R U . . .
H37C H 0.6416 0.1298 0.4835 0.090 Uiso 1 1 calc R U . . .
B1 B 0.2321(2) 0.19693(15) 0.22611(12) 0.0331(5) Uani 1 1 d . . . . .
C100 C -0.0128(3) 0.1144(2) 0.10468(15) 0.0597(8) Uani 1 1 d . . . . .
C75 C 0.5245(3) 0.2007(2) 0.3308(2) 0.0701(8) Uani 1 1 d . U . . .
F26 F 0.6359(5) 0.2938(3) 0.0882(3) 0.0907(18) Uani 0.531(8) 1 d . U P C 1
C16 C 0.2024(3) 0.55348(18) 0.90089(18) 0.0667(9) Uani 1 1 d . . . . .
H16A H 0.1635 0.5794 0.8756 0.100 Uiso 1 1 calc R U . . .
H16B H 0.2752 0.5499 0.8769 0.100 Uiso 1 1 calc R U . . .
H16C H 0.1977 0.5829 0.9371 0.100 Uiso 1 1 calc R U . . .
C28 C 0.1521(3) -0.03905(19) 0.68770(19) 0.0654(9) Uani 1 1 d . . . . .
H28A H 0.0901 -0.0664 0.7136 0.098 Uiso 1 1 calc R U . . .
H28B H 0.2140 -0.0651 0.6924 0.098 Uiso 1 1 calc R U . . .
H28C H 0.1520 -0.0387 0.6447 0.098 Uiso 1 1 calc R U . . .
F24 F 0.7039(3) 0.1887(3) 0.1015(2) 0.0840(17) Uani 0.531(8) 1 d . U P C 1
C76 C 0.6130(3) 0.2235(2) 0.10354(19) 0.0680(10) Uani 1 1 d . . . . .
C40 C 0.2345(3) 0.3349(3) 0.46447(18) 0.0776(12) Uani 1 1 d . . . . .
H40A H 0.2753 0.3746 0.4356 0.116 Uiso 1 1 calc R U . . .
H40B H 0.1606 0.3433 0.4698 0.116 Uiso 1 1 calc R U . . .
H40C H 0.2532 0.2841 0.4484 0.116 Uiso 1 1 calc R U . . .
C42 C 0.2243(3) 0.4162(2) 0.5544(2) 0.0749(11) Uani 1 1 d . . . . .
H42A H 0.2346 0.4157 0.5953 0.112 Uiso 1 1 calc R U . . .
H42B H 0.1512 0.4248 0.5578 0.112 Uiso 1 1 calc R U . . .
H42C H 0.2666 0.4575 0.5282 0.112 Uiso 1 1 calc R U . . .
C13 C 0.2205(3) 0.60642(19) 0.7167(2) 0.0837(13) Uani 1 1 d . . . . .
H13A H 0.2586 0.5910 0.6757 0.126 Uiso 1 1 calc R U . . .
H13B H 0.2663 0.6043 0.7433 0.126 Uiso 1 1 calc R U . . .
H13C H 0.1957 0.6590 0.7139 0.126 Uiso 1 1 calc R U . . .
F27 F 0.5914(5) 0.2849(4) 0.0696(3) 0.090(2) Uani 0.469(8) 1 d . U P C 2
F29 F 0.6151(5) 0.1654(4) 0.0698(3) 0.0804(18) Uani 0.469(8) 1 d . U P C 2
F25 F 0.7067(6) 0.2437(6) 0.1055(3) 0.115(3) Uani 0.469(8) 1 d . U P C 2
F22 F 0.1600(3) 0.02751(17) 0.46600(14) 0.0513(10) Uiso 0.636(7) 1 d . . P B 1
F21 F 0.2475(8) 0.0414(6) 0.4326(5) 0.125(4) Uiso 0.364(7) 1 d . . P B 2
F23 F 0.1144(5) 0.0165(3) 0.4767(2) 0.0351(15) Uiso 0.288(5) 1 d . . P B 2
F8A F 0.1084(7) 0.4874(3) 0.0898(3) 0.048(2) Uiso 0.346(12) 1 d . . P A 2

loop_
_atom_site_aniso_label
_atom_site_aniso_U_11
_atom_site_aniso_U_22
_atom_site_aniso_U_33
_atom_site_aniso_U_23
_atom_site_aniso_U_13
_atom_site_aniso_U_12
P2 0.0235(3) 0.0264(3) 0.0280(3) -0.0046(2) -0.0101(2) 0.0018(2)
P1 0.0237(3) 0.0312(3) 0.0312(3) -0.0053(2) -0.0108(2) 0.0022(2)
Si1 0.0254(3) 0.0351(3) 0.0359(3) -0.0041(3) -0.0049(2) -0.0008(2)
O2 0.0365(9) 0.0268(8) 0.0457(10) 0.0022(7) -0.0129(7) 0.0024(7)
O3 0.0314(8) 0.0376(9) 0.0345(8) -0.0077(7) -0.0144(7) 0.0001(7)
O4 0.0357(9) 0.0392(9) 0.0371(9) -0.0145(7) -0.0139(7) 0.0119(7)
F19 0.0777(12) 0.0519(10) 0.0482(9) 0.0004(8) -0.0121(9) 0.0282(9)
F4 0.0793(12) 0.0333(8) 0.0585(10) -0.0076(7) -0.0177(9) -0.0123(8)
F6 0.0904(13) 0.0467(9) 0.0563(10) -0.0134(8) -0.0441(10) 0.0116(9)
F5 0.0460(9) 0.0749(12) 0.0641(11) -0.0374(10) -0.0077(8) 0.0103(8)
O1 0.0298(8) 0.0357(9) 0.0496(10) -0.0047(8) -0.0127(7) 0.0083(7)
F3 0.0539(10) 0.0822(13) 0.0639(11) -0.0118(10) -0.0270(9) 0.0214(9)
F1 0.0406(9) 0.1044(16) 0.0572(11) 0.0139(11) 0.0051(8) 0.0124(10)
N3 0.0261(9) 0.0257(9) 0.0323(9) 0.0014(7) -0.0130(7) -0.0009(7)
F15 0.1116(17) 0.0526(11) 0.0573(11) -0.0039(9) -0.0222(11) 0.0303(11)
F7 0.0892(15) 0.1012(16) 0.0364(9) 0.0048(10) -0.0103(9) 0.0300(12)
F2 0.0575(11) 0.0581(11) 0.0982(16) -0.0315(11) -0.0080(10) 0.0164(9)
N2 0.0262(9) 0.0355(10) 0.0291(9) -0.0073(8) -0.0095(7) -0.0029(7)
N4 0.0238(8) 0.0251(9) 0.0329(9) -0.0007(7) -0.0117(7) -0.0008(7)
N1 0.0277(9) 0.0371(10) 0.0279(9) -0.0075(8) -0.0063(7) -0.0025(8)
F14 0.145(2) 0.0596(12) 0.0471(10) -0.0241(9) -0.0344(12) 0.0261(13)
F17 0.0493(11) 0.1081(18) 0.0826(15) 0.0115(13) -0.0192(10) -0.0026(11)
F9 0.0870(13) 0.1200(15) 0.0873(13) 0.0316(11) -0.0576(11) -0.0314(11)
C3 0.0249(9) 0.0226(9) 0.0268(10) 0.0011(8) -0.0103(8) -0.0024(8)
C5 0.0244(10) 0.0246(10) 0.0275(10) -0.0008(8) -0.0086(8) -0.0008(8)
C4 0.0254(10) 0.0257(10) 0.0238(10) -0.0027(8) -0.0071(8) 0.0006(8)
C7 0.0251(10) 0.0284(11) 0.0339(11) -0.0037(9) -0.0087(9) 0.0008(8)
F16 0.0752(12) 0.1189(15) 0.1096(14) 0.0653(12) -0.0404(11) -0.0189(11)
C14 0.0282(10) 0.0254(10) 0.0319(11) -0.0017(8) -0.0090(9) 0.0005(8)
C57 0.0291(10) 0.0275(11) 0.0326(11) 0.0040(9) -0.0128(9) -0.0019(8)
C6 0.0244(10) 0.0277(10) 0.0314(11) -0.0026(8) -0.0097(8) 0.0022(8)
F13 0.0736(11) 0.0796(12) 0.1175(15) -0.0492(12) 0.0083(11) -0.0031(10)
C58 0.0304(11) 0.0292(11) 0.0362(12) 0.0016(9) -0.0143(9) 0.0023(9)
C2 0.0256(10) 0.0279(10) 0.0289(10) -0.0012(8) -0.0095(8) 0.0003(8)
C45 0.0271(10) 0.0244(10) 0.0388(12) -0.0024(9) -0.0098(9) -0.0018(8)
C19 0.0264(10) 0.0342(11) 0.0329(11) -0.0076(9) -0.0101(9) -0.0038(9)
C87 0.0312(11) 0.0305(11) 0.0342(12) 0.0003(9) -0.0072(9) 0.0041(9)
C89 0.0271(10) 0.0297(11) 0.0351(12) -0.0039(9) -0.0069(9) 0.0001(8)
C1 0.0253(10) 0.0282(10) 0.0271(10) -0.0022(8) -0.0084(8) -0.0001(8)
C11 0.0301(11) 0.0317(11) 0.0318(11) -0.0034(9) -0.0118(9) 0.0029(9)
C67 0.0358(12) 0.0298(11) 0.0394(13) -0.0022(10) -0.0114(10) 0.0063(9)
C31 0.0306(11) 0.0433(13) 0.0257(11) -0.0016(9) -0.0070(9) -0.0044(10)
C43 0.0253(10) 0.0328(12) 0.0442(13) 0.0005(10) -0.0156(9) -0.0001(9)
C85 0.0308(11) 0.0293(11) 0.0320(11) -0.0005(9) -0.0058(9) 0.0013(9)
F18 0.0822(16) 0.140(2) 0.134(2) -0.052(2) -0.0616(17) -0.0087(16)
C82 0.0382(12) 0.0309(12) 0.0361(12) 0.0003(9) -0.0103(10) 0.0015(9)
C62 0.0408(13) 0.0339(12) 0.0322(12) 0.0028(9) -0.0112(10) -0.0013(10)
C50 0.0301(11) 0.0362(12) 0.0439(13) -0.0091(10) -0.0095(10) -0.0040(9)
C93 0.0401(12) 0.0261(11) 0.0318(11) 0.0051(9) -0.0068(10) -0.0031(9)
C98 0.0471(13) 0.0270(11) 0.0326(12) 0.0015(9) -0.0095(10) -0.0011(10)
C20 0.0299(11) 0.0382(12) 0.0379(12) -0.0101(10) -0.0130(10) -0.0018(9)
C86 0.0352(11) 0.0275(11) 0.0318(11) -0.0017(9) -0.0053(9) 0.0023(9)
C88 0.0300(11) 0.0270(11) 0.0382(12) -0.0010(9) -0.0078(9) 0.0047(9)
C77 0.0401(12) 0.0262(11) 0.0339(12) -0.0013(9) -0.0095(10) 0.0004(9)
C59 0.0438(13) 0.0264(11) 0.0452(14) 0.0008(10) -0.0185(11) -0.0023(10)
C46 0.0324(11) 0.0277(11) 0.0444(13) 0.0006(10) -0.0132(10) -0.0037(9)
C90 0.0357(12) 0.0289(11) 0.0335(12) 0.0007(9) -0.0101(9) 0.0008(9)
C21 0.0272(11) 0.0521(15) 0.0463(14) -0.0105(12) -0.0126(10) -0.0015(10)
C79 0.0502(14) 0.0293(12) 0.0306(12) -0.0011(9) -0.0059(10) 0.0042(10)
C24 0.0336(12) 0.0370(12) 0.0388(13) -0.0034(10) -0.0145(10) -0.0052(10)
C69 0.0395(12) 0.0230(10) 0.0383(12) -0.0026(9) -0.0093(10) 0.0035(9)
F11 0.1186(13) 0.1443(14) 0.0880(14) 0.0077(12) -0.0560(11) -0.0105(13)
C78 0.0454(13) 0.0281(11) 0.0315(12) -0.0015(9) -0.0059(10) 0.0062(10)
C81 0.0359(12) 0.0373(13) 0.0360(12) -0.0049(10) -0.0075(10) 0.0003(10)
C36 0.0312(11) 0.0460(14) 0.0308(11) -0.0053(10) -0.0062(9) -0.0014(10)
C55 0.0402(13) 0.0348(12) 0.0360(12) 0.0046(10) -0.0142(10) -0.0074(10)
C70 0.0424(13) 0.0310(12) 0.0435(14) -0.0022(10) -0.0081(11) 0.0008(10)
C44 0.0310(11) 0.0314(12) 0.0483(14) 0.0039(10) -0.0214(10) 0.0002(9)
C91 0.0403(13) 0.0342(12) 0.0429(14) -0.0035(10) -0.0142(11) 0.0030(10)
C32 0.0372(13) 0.0512(15) 0.0337(12) 0.0066(11) -0.0116(10) -0.0029(11)
C26 0.0330(12) 0.0428(14) 0.0450(14) -0.0065(11) -0.0184(10) 0.0021(10)
C97 0.0581(16) 0.0287(12) 0.0312(12) 0.0008(9) -0.0071(11) -0.0065(11)
C94 0.0411(13) 0.0340(12) 0.0390(13) 0.0058(10) -0.0085(10) -0.0039(10)
C17 0.0368(12) 0.0545(16) 0.0327(12) -0.0158(11) -0.0101(10) -0.0034(11)
C38 0.0285(11) 0.0446(14) 0.0477(14) -0.0021(11) -0.0044(10) 0.0024(10)
C23 0.0377(13) 0.0466(15) 0.0433(14) 0.0013(11) -0.0118(11) -0.0126(11)
C60 0.0540(15) 0.0361(13) 0.0441(14) 0.0099(11) -0.0160(12) -0.0116(11)
C80 0.0463(14) 0.0355(13) 0.0306(12) -0.0020(10) -0.0040(10) -0.0020(10)
C74 0.0465(14) 0.0295(12) 0.0451(14) -0.0056(10) -0.0159(11) 0.0047(10)
C22 0.0320(12) 0.0578(17) 0.0443(14) -0.0055(12) -0.0080(11) -0.0124(11)
F12 0.0931(11) 0.1585(17) 0.1187(15) -0.0092(13) -0.0645(11) 0.0213(11)
C10 0.0406(13) 0.0459(15) 0.0427(14) -0.0069(12) -0.0062(11) 0.0032(11)
C92 0.0537(15) 0.0324(12) 0.0405(14) -0.0013(10) -0.0173(12) 0.0078(11)
C66 0.0527(15) 0.0369(13) 0.0412(14) -0.0070(11) -0.0146(12) 0.0068(11)
C29 0.0384(13) 0.0354(13) 0.0493(15) 0.0015(11) -0.0180(11) -0.0033(10)
C95 0.0463(14) 0.0428(14) 0.0410(14) 0.0085(11) -0.0125(11) -0.0143(11)
C64 0.0532(15) 0.0371(13) 0.0316(12) -0.0011(10) -0.0082(11) 0.0001(11)
C35 0.0315(12) 0.0592(17) 0.0369(13) -0.0022(12) -0.0051(10) -0.0060(11)
C18 0.0391(13) 0.0480(15) 0.0359(13) -0.0173(11) -0.0081(10) -0.0026(11)
C33 0.0480(15) 0.0559(17) 0.0374(13) 0.0125(12) -0.0142(12) -0.0062(12)
C15 0.0484(15) 0.0490(15) 0.0411(14) -0.0209(12) -0.0158(12) 0.0127(12)
C96 0.0629(17) 0.0381(14) 0.0363(13) 0.0043(11) -0.0149(12) -0.0172(12)
C52 0.0374(13) 0.0530(16) 0.0397(13) -0.0100(12) -0.0144(11) -0.0087(11)
C54 0.0446(14) 0.0511(16) 0.0405(14) -0.0001(12) -0.0102(11) -0.0092(12)
C71 0.0413(14) 0.0374(14) 0.0634(18) -0.0073(13) -0.0062(13) 0.0018(11)
C68 0.0407(14) 0.0462(15) 0.0578(17) -0.0072(13) -0.0131(13) 0.0163(12)
C61 0.0523(15) 0.0405(14) 0.0351(13) 0.0063(11) -0.0059(11) -0.0087(12)
C47 0.0503(15) 0.0315(13) 0.0558(16) 0.0042(11) -0.0162(13) -0.0027(11)
C49 0.0465(15) 0.0361(13) 0.0573(17) -0.0154(12) -0.0114(13) -0.0046(11)
C72 0.0410(14) 0.0394(15) 0.081(2) -0.0120(14) -0.0211(15) 0.0043(11)
C9 0.0282(12) 0.0573(17) 0.0519(16) -0.0088(13) -0.0102(11) 0.0015(11)
C39 0.0320(13) 0.0590(17) 0.0560(17) 0.0030(14) -0.0109(12) 0.0043(12)
C56 0.0470(15) 0.0575(17) 0.0458(15) 0.0086(13) -0.0216(12) -0.0087(13)
C73 0.0513(16) 0.0332(13) 0.0634(18) -0.0106(12) -0.0250(14) 0.0074(11)
C83 0.0389(13) 0.0529(16) 0.0432(14) -0.0025(12) -0.0078(11) 0.0040(12)
C8 0.0429(14) 0.0415(14) 0.0521(16) -0.0006(12) -0.0050(12) -0.0074(11)
C25 0.0529(16) 0.0604(18) 0.0472(16) -0.0040(13) -0.0271(13) 0.0001(13)
C34 0.0425(14) 0.0603(17) 0.0354(13) 0.0092(12) -0.0064(11) -0.0126(12)
C48 0.0560(17) 0.0266(12) 0.070(2) -0.0053(12) -0.0140(15) -0.0016(11)
C99 0.0711(16) 0.0378(14) 0.0425(15) -0.0082(12) -0.0090(14) -0.0037(13)
C12 0.0532(16) 0.0299(13) 0.0702(19) 0.0067(12) -0.0246(14) 0.0073(11)
F10 0.2091(19) 0.1022(11) 0.1340(16) -0.0529(11) -0.1118(14) 0.0292(11)
C41 0.0410(14) 0.0599(18) 0.0542(17) 0.0208(14) -0.0193(12) -0.0024(12)
C51 0.0434(15) 0.0667(19) 0.0534(17) -0.0116(14) -0.0217(13) -0.0100(13)
C30 0.0506(16) 0.0577(18) 0.0524(17) 0.0087(14) -0.0241(13) -0.0035(13)
F28 0.080(2) 0.101(2) 0.079(2) -0.0082(17) -0.0150(16) -0.0038(17)
C84 0.080(2) 0.0390(14) 0.0293(13) 0.0000(11) -0.0054(13) 0.0130(14)
C53 0.0483(16) 0.087(2) 0.0424(15) -0.0233(15) -0.0131(13) -0.0150(15)
C27 0.0494(16) 0.0475(16) 0.0638(18) -0.0102(14) -0.0241(14) 0.0143(13)
C63 0.0587(18) 0.0473(16) 0.0484(16) -0.0013(13) 0.0041(14) 0.0020(13)
C65 0.098(3) 0.0527(18) 0.0412(16) -0.0018(13) -0.0272(17) 0.0006(17)
C37 0.0441(16) 0.0564(19) 0.075(2) -0.0181(16) -0.0057(15) 0.0074(14)
B1 0.0382(13) 0.0272(12) 0.0313(13) 0.0006(10) -0.0063(11) 0.0038(10)
C100 0.0537(17) 0.070(2) 0.0573(18) 0.0168(16) -0.0221(15) -0.0251(15)
C75 0.0791(19) 0.0646(18) 0.087(2) -0.0188(14) -0.0542(18) 0.0093(15)
F26 0.095(2) 0.078(2) 0.087(2) 0.0019(16) -0.0070(16) -0.0098(17)
C16 0.093(3) 0.0431(17) 0.073(2) -0.0223(16) -0.034(2) 0.0119(16)
C28 0.065(2) 0.0471(17) 0.095(3) -0.0160(17) -0.0383(19) 0.0099(15)
F24 0.064(2) 0.087(2) 0.087(2) -0.0018(16) 0.0002(14) 0.0158(15)
C76 0.0418(16) 0.062(2) 0.088(3) -0.0082(19) 0.0012(16) -0.0052(15)
C40 0.062(2) 0.109(3) 0.070(2) 0.033(2) -0.0401(18) -0.019(2)
C42 0.0476(18) 0.077(2) 0.097(3) 0.010(2) -0.0179(18) 0.0150(17)
C13 0.075(2) 0.0351(16) 0.133(4) 0.028(2) -0.022(2) -0.0034(16)
F27 0.087(2) 0.093(2) 0.082(2) 0.0095(17) -0.0144(17) 0.0058(17)
F29 0.086(2) 0.073(2) 0.069(2) -0.0077(16) -0.0015(16) 0.0063(17)
F25 0.103(3) 0.123(3) 0.117(3) -0.0047(19) -0.0265(19) -0.0083(19)

loop_
_atom_type_symbol
_atom_type_description
_atom_type_scat_dispersion_real
_atom_type_scat_dispersion_imag
_atom_type_scat_source
C C 0.0033 0.0016 'International Tables Vol C Tables 4.2.6.8 and 6.1.1.4'
H H 0.0000 0.0000 'International Tables Vol C Tables 4.2.6.8 and 6.1.1.4'
B B 0.0013 0.0007 'International Tables Vol C Tables 4.2.6.8 and 6.1.1.4'
F F 0.0171 0.0103 'International Tables Vol C Tables 4.2.6.8 and 6.1.1.4'
N N 0.0061 0.0033 'International Tables Vol C Tables 4.2.6.8 and 6.1.1.4'
O O 0.0106 0.0060 'International Tables Vol C Tables 4.2.6.8 and 6.1.1.4'
P P 0.1023 0.0942 'International Tables Vol C Tables 4.2.6.8 and 6.1.1.4'
Si Si 0.0817 0.0704 'International Tables Vol C Tables 4.2.6.8 and 6.1.1.4'

loop_
_geom_angle_atom_site_label_1
_geom_angle_atom_site_label_2
_geom_angle_atom_site_label_3
_geom_angle
_geom_angle_site_symmetry_1
_geom_angle_site_symmetry_3
_geom_angle_publ_flag
C1 P2 C3 107.33(10) . . ?
C7 P1 C6 48.71(9) . . ?
C1 P1 C7 109.03(10) . . ?
C1 P1 C6 102.58(10) . . ?
C10 Si1 C7 111.76(11) . . ?
C10 Si1 C9 110.78(13) . . ?
C10 Si1 C8 107.83(13) . . ?
C9 Si1 C7 113.78(12) . . ?
C9 Si1 C8 108.44(14) . . ?
C8 Si1 C7 103.81(11) . . ?
C11 O2 C12 116.16(19) . . ?
C14 O4 C15 117.15(18) . . ?
C4 N3 C57 129.84(18) . . ?
C4 N3 C44 109.93(17) . . ?
C57 N3 C44 116.33(17) . . ?
C2 N2 C19 129.21(18) . . ?
C2 N2 C17 111.48(18) . . ?
C19 N2 C17 117.54(18) . . ?
C4 N4 C45 131.58(18) . . ?
C4 N4 C43 109.71(17) . . ?
C45 N4 C43 118.71(17) . . ?
C2 N1 C31 125.66(19) . . ?
C2 N1 C18 108.80(18) . . ?
C31 N1 C18 116.38(18) . . ?
C5 C3 P2 128.39(16) . . ?
C5 C3 C4 124.98(19) . . ?
C4 C3 P2 106.60(14) . . ?
C3 C5 C14 120.11(18) . . ?
C3 C5 C6 124.09(19) . . ?
C14 C5 C6 114.56(18) . . ?
N3 C4 C3 120.71(18) . . ?
N4 C4 N3 110.23(18) . . ?
N4 C4 C3 127.72(18) . . ?
P1 C7 Si1 127.16(12) . . ?
P1 C7 H7 109.4 . . ?
Si1 C7 H7 109.4 . . ?
C6 C7 P1 66.31(12) . . ?
C6 C7 Si1 128.70(16) . . ?
C6 C7 H7 109.4 . . ?
O3 C14 O4 123.4(2) . . ?
O3 C14 C5 123.9(2) . . ?
O4 C14 C5 112.64(18) . . ?
C58 C57 N3 118.8(2) . . ?
C58 C57 C62 121.5(2) . . ?
C62 C57 N3 118.7(2) . . ?
C5 C6 P1 127.67(16) . . ?
C5 C6 C7 113.94(18) . . ?
C5 C6 C11 117.66(18) . . ?
C7 C6 P1 64.98(12) . . ?
C11 C6 P1 104.19(14) . . ?
C11 C6 C7 118.37(18) . . ?
C57 C58 C67 123.7(2) . . ?
C59 C58 C57 117.7(2) . . ?
C59 C58 C67 118.5(2) . . ?
N2 C2 N1 109.27(19) . . ?
N2 C2 C1 124.90(19) . . ?
N1 C2 C1 125.80(19) . . ?
C50 C45 N4 117.3(2) . . ?
C46 C45 N4 120.0(2) . . ?
C46 C45 C50 122.5(2) . . ?
C20 C19 N2 118.0(2) . . ?
C24 C19 N2 118.8(2) . . ?
C24 C19 C20 122.7(2) . . ?
C86 C87 C92 118.4(2) . . ?
C88 C87 C86 121.2(2) . . ?
C88 C87 C92 120.5(2) . . ?
C88 C89 C91 118.4(2) . . ?
C90 C89 C88 120.6(2) . . ?
C90 C89 C91 121.0(2) . . ?
P2 C1 P1 128.81(13) . . ?
C2 C1 P2 116.33(16) . . ?
C2 C1 P1 114.86(15) . . ?
O2 C11 C6 110.54(18) . . ?
O1 C11 O2 124.6(2) . . ?
O1 C11 C6 124.7(2) . . ?
C58 C67 H67 108.3 . . ?
C58 C67 C66 112.3(2) . . ?
C58 C67 C68 109.8(2) . . ?
C66 C67 H67 108.3 . . ?
C66 C67 C68 109.6(2) . . ?
C68 C67 H67 108.3 . . ?
C36 C31 N1 117.5(2) . . ?
C32 C31 N1 120.5(2) . . ?
C32 C31 C36 121.4(2) . . ?
N4 C43 H43A 111.4 . . ?
N4 C43 H43B 111.4 . . ?
N4 C43 C44 101.95(17) . . ?
H43A C43 H43B 109.2 . . ?
C44 C43 H43A 111.4 . . ?
C44 C43 H43B 111.4 . . ?
C86 C85 C90 115.9(2) . . ?
C86 C85 B1 124.5(2) . . ?
C90 C85 B1 119.6(2) . . ?
C77 C82 H82 118.8 . . ?
C81 C82 H82 118.8 . . ?
C81 C82 C77 122.5(2) . . ?
C57 C62 C64 124.3(2) . . ?
C61 C62 C57 117.6(2) . . ?
C61 C62 C64 118.1(2) . . ?
C45 C50 C52 124.4(2) . . ?
C49 C50 C45 116.9(2) . . ?
C49 C50 C52 118.7(2) . . ?
C98 C93 C94 115.5(2) . . ?
C98 C93 B1 124.1(2) . . ?
C94 C93 B1 120.2(2) . . ?
C93 C98 H98 118.9 . . ?
C93 C98 C97 122.3(3) . . ?
C97 C98 H98 118.9 . . ?
C19 C20 C26 122.9(2) . . ?
C21 C20 C19 116.8(2) . . ?
C21 C20 C26 120.3(2) . . ?
C87 C86 H86 119.0 . . ?
C85 C86 C87 121.9(2) . . ?
C85 C86 H86 119.0 . . ?
C87 C88 C89 117.9(2) . . ?
C87 C88 H88 121.1 . . ?
C89 C88 H88 121.1 . . ?
C82 C77 B1 122.3(2) . . ?
C78 C77 C82 115.6(2) . . ?
C78 C77 B1 122.0(2) . . ?
C58 C59 H59 119.2 . . ?
C60 C59 C58 121.7(2) . . ?
C60 C59 H59 119.2 . . ?
C45 C46 C55 123.0(2) . . ?
C45 C46 C47 117.6(2) . . ?
C47 C46 C55 119.3(2) . . ?
C89 C90 C85 122.5(2) . . ?
C89 C90 H90 118.8 . . ?
C85 C90 H90 118.8 . . ?
C20 C21 H21 119.3 . . ?
C22 C21 C20 121.5(2) . . ?
C22 C21 H21 119.3 . . ?
C78 C79 C84 120.8(2) . . ?
C80 C79 C78 121.0(2) . . ?
C80 C79 C84 118.2(2) . . ?
C19 C24 C23 117.6(2) . . ?
C19 C24 C29 123.2(2) . . ?
C23 C24 C29 119.1(2) . . ?
C70 C69 C74 115.6(2) . . ?
C70 C69 B1 119.9(2) . . ?
C74 C69 B1 124.2(2) . . ?
C77 C78 H78 118.9 . . ?
C79 C78 C77 122.2(2) . . ?
C79 C78 H78 118.9 . . ?
C82 C81 C83 118.2(2) . . ?
C80 C81 C82 120.7(2) . . ?
C80 C81 C83 121.0(2) . . ?
C31 C36 C38 122.3(2) . . ?
C35 C36 C31 118.0(2) . . ?
C35 C36 C38 119.6(2) . . ?
C46 C55 H55 107.6 . . ?
C46 C55 C54 110.2(2) . . ?
C46 C55 C56 112.0(2) . . ?
C54 C55 H55 107.6 . . ?
C56 C55 H55 107.6 . . ?
C56 C55 C54 111.6(2) . . ?
C69 C70 H70 118.8 . . ?
C71 C70 C69 122.3(3) . . ?
C71 C70 H70 118.8 . . ?
N3 C44 C43 101.76(17) . . ?
N3 C44 H44A 111.4 . . ?
N3 C44 H44B 111.4 . . ?
C43 C44 H44A 111.4 . . ?
C43 C44 H44B 111.4 . . ?
H44A C44 H44B 109.3 . . ?
F4 C91 C89 112.4(2) . . ?
F6 C91 F4 105.9(2) . . ?
F6 C91 F5 106.9(2) . . ?
F6 C91 C89 113.3(2) . . ?
F5 C91 F4 105.3(2) . . ?
F5 C91 C89 112.3(2) . . ?
C31 C32 C41 123.7(2) . . ?
C33 C32 C31 117.5(2) . . ?
C33 C32 C41 118.7(2) . . ?
C20 C26 H26 107.6 . . ?
C20 C26 C25 111.3(2) . . ?
C20 C26 C27 112.6(2) . . ?
C25 C26 H26 107.6 . . ?
C25 C26 C27 110.0(2) . . ?
C27 C26 H26 107.6 . . ?
C98 C97 C99 118.9(3) . . ?
C96 C97 C98 120.6(3) . . ?
C96 C97 C99 120.5(2) . . ?
C93 C94 H94 118.7 . . ?
C95 C94 C93 122.6(3) . . ?
C95 C94 H94 118.7 . . ?
N2 C17 H17A 111.3 . . ?
N2 C17 H17B 111.3 . . ?
N2 C17 C18 102.11(18) . . ?
H17A C17 H17B 109.2 . . ?
C18 C17 H17A 111.3 . . ?
C18 C17 H17B 111.3 . . ?
C36 C38 H38 107.5 . . ?
C36 C38 C39 111.7(2) . . ?
C36 C38 C37 111.3(2) . . ?
C39 C38 H38 107.5 . . ?
C39 C38 C37 111.1(2) . . ?
C37 C38 H38 107.5 . . ?
C24 C23 H23 119.6 . . ?
C22 C23 C24 120.8(3) . . ?
C22 C23 H23 119.6 . . ?
C59 C60 H60 120.3 . . ?
C61 C60 C59 119.4(2) . . ?
C61 C60 H60 120.3 . . ?
C79 C80 H80 121.0 . . ?
C81 C80 C79 118.0(2) . . ?
C81 C80 H80 121.0 . . ?
C69 C74 H74 118.9 . . ?
C73 C74 C69 122.1(3) . . ?
C73 C74 H74 118.9 . . ?
C21 C22 H22 119.7 . . ?
C23 C22 C21 120.6(2) . . ?
C23 C22 H22 119.7 . . ?
Si1 C10 H10A 109.5 . . ?
Si1 C10 H10B 109.5 . . ?
Si1 C10 H10C 109.5 . . ?
H10A C10 H10B 109.5 . . ?
H10A C10 H10C 109.5 . . ?
H10B C10 H10C 109.5 . . ?
F7 C92 F8 97.2(3) . . ?
F7 C92 C87 111.0(2) . . ?
F8 C92 C87 113.5(2) . . ?
F9 C92 F7 103.8(3) . . ?
F9 C92 F8 115.9(3) . . ?
F9 C92 C87 113.6(2) . . ?
F9 C92 F8A 92.3(4) . . ?
F8A C92 F7 118.7(4) . . ?
F8A C92 C87 115.3(3) . . ?
C67 C66 H66A 109.5 . . ?
C67 C66 H66B 109.5 . . ?
C67 C66 H66C 109.5 . . ?
H66A C66 H66B 109.5 . . ?
H66A C66 H66C 109.5 . . ?
H66B C66 H66C 109.5 . . ?
C24 C29 H29 107.9 . . ?
C24 C29 C30 110.4(2) . . ?
C24 C29 C28 111.1(2) . . ?
C30 C29 H29 107.9 . . ?
C28 C29 H29 107.9 . . ?
C28 C29 C30 111.4(3) . . ?
C94 C95 C96 120.6(3) . . ?
C94 C95 C100 119.1(3) . . ?
C96 C95 C100 120.2(3) . . ?
C62 C64 H64 107.9 . . ?
C62 C64 C63 111.0(2) . . ?
C62 C64 C65 111.1(2) . . ?
C63 C64 H64 107.9 . . ?
C65 C64 H64 107.9 . . ?
C65 C64 C63 110.9(3) . . ?
C36 C35 H35 119.4 . . ?
C34 C35 C36 121.3(2) . . ?
C34 C35 H35 119.4 . . ?
N1 C18 C17 103.39(19) . . ?
N1 C18 H18A 111.1 . . ?
N1 C18 H18B 111.1 . . ?
C17 C18 H18A 111.1 . . ?
C17 C18 H18B 111.1 . . ?
H18A C18 H18B 109.0 . . ?
C32 C33 H33 119.1 . . ?
C34 C33 C32 121.8(3) . . ?
C34 C33 H33 119.1 . . ?
O4 C15 H15A 109.4 . . ?
O4 C15 H15B 109.4 . . ?
O4 C15 C16 111.3(2) . . ?
H15A C15 H15B 108.0 . . ?
C16 C15 H15A 109.4 . . ?
C16 C15 H15B 109.4 . . ?
C97 C96 C95 118.3(2) . . ?
C97 C96 H96 120.9 . . ?
C95 C96 H96 120.9 . . ?
C50 C52 H52 108.3 . . ?
C50 C52 C51 111.0(2) . . ?
C50 C52 C53 112.6(2) . . ?
C51 C52 H52 108.3 . . ?
C53 C52 H52 108.3 . . ?
C53 C52 C51 108.2(2) . . ?
C55 C54 H54A 109.5 . . ?
C55 C54 H54B 109.5 . . ?
C55 C54 H54C 109.5 . . ?
H54A C54 H54B 109.5 . . ?
H54A C54 H54C 109.5 . . ?
H54B C54 H54C 109.5 . . ?
C70 C71 C76 119.1(3) . . ?
C72 C71 C70 120.6(3) . . ?
C72 C71 C76 120.2(3) . . ?
C67 C68 H68A 109.5 . . ?
C67 C68 H68B 109.5 . . ?
C67 C68 H68C 109.5 . . ?
H68A C68 H68B 109.5 . . ?
H68A C68 H68C 109.5 . . ?
H68B C68 H68C 109.5 . . ?
C62 C61 H61 119.0 . . ?
C60 C61 C62 121.9(2) . . ?
C60 C61 H61 119.0 . . ?
C46 C47 H47 119.5 . . ?
C48 C47 C46 121.0(3) . . ?
C48 C47 H47 119.5 . . ?
C50 C49 H49 119.3 . . ?
C48 C49 C50 121.4(3) . . ?
C48 C49 H49 119.3 . . ?
C71 C72 H72 120.8 . . ?
C73 C72 C71 118.4(3) . . ?
C73 C72 H72 120.8 . . ?
Si1 C9 H9A 109.5 . . ?
Si1 C9 H9B 109.5 . . ?
Si1 C9 H9C 109.5 . . ?
H9A C9 H9B 109.5 . . ?
H9A C9 H9C 109.5 . . ?
H9B C9 H9C 109.5 . . ?
C38 C39 H39A 109.5 . . ?
C38 C39 H39B 109.5 . . ?
C38 C39 H39C 109.5 . . ?
H39A C39 H39B 109.5 . . ?
H39A C39 H39C 109.5 . . ?
H39B C39 H39C 109.5 . . ?
C55 C56 H56A 109.5 . . ?
C55 C56 H56B 109.5 . . ?
C55 C56 H56C 109.5 . . ?
H56A C56 H56B 109.5 . . ?
H56A C56 H56C 109.5 . . ?
H56B C56 H56C 109.5 . . ?
C74 C73 C75 119.4(3) . . ?
C72 C73 C74 120.9(3) . . ?
C72 C73 C75 119.7(3) . . ?
F3 C83 C81 112.5(2) . . ?
F1 C83 F3 106.7(2) . . ?
F1 C83 C81 112.7(2) . . ?
F2 C83 F3 106.3(2) . . ?
F2 C83 F1 105.4(2) . . ?
F2 C83 C81 112.7(2) . . ?
Si1 C8 H8A 109.5 . . ?
Si1 C8 H8B 109.5 . . ?
Si1 C8 H8C 109.5 . . ?
H8A C8 H8B 109.5 . . ?
H8A C8 H8C 109.5 . . ?
H8B C8 H8C 109.5 . . ?
C26 C25 H25A 109.5 . . ?
C26 C25 H25B 109.5 . . ?
C26 C25 H25C 109.5 . . ?
H25A C25 H25B 109.5 . . ?
H25A C25 H25C 109.5 . . ?
H25B C25 H25C 109.5 . . ?
C35 C34 H34 120.1 . . ?
C33 C34 C35 119.8(2) . . ?
C33 C34 H34 120.1 . . ?
C47 C48 C49 120.4(2) . . ?
C47 C48 H48 119.8 . . ?
C49 C48 H48 119.8 . . ?
F15 C99 C97 112.5(2) . . ?
F14 C99 F15 104.7(2) . . ?
F14 C99 C97 113.0(3) . . ?
F13 C99 F15 105.5(3) . . ?
F13 C99 F14 107.6(3) . . ?
F13 C99 C97 113.0(2) . . ?
O2 C12 H12A 110.4 . . ?
O2 C12 H12B 110.4 . . ?
O2 C12 C13 106.8(2) . . ?
H12A C12 H12B 108.6 . . ?
C13 C12 H12A 110.4 . . ?
C13 C12 H12B 110.4 . . ?
C32 C41 H41 107.4 . . ?
C32 C41 C40 110.6(3) . . ?
C32 C41 C42 112.3(3) . . ?
C40 C41 H41 107.4 . . ?
C40 C41 C42 111.3(3) . . ?
C42 C41 H41 107.4 . . ?
C52 C51 H51A 109.5 . . ?
C52 C51 H51B 109.5 . . ?
C52 C51 H51C 109.5 . . ?
H51A C51 H51B 109.5 . . ?
H51A C51 H51C 109.5 . . ?
H51B C51 H51C 109.5 . . ?
C29 C30 H30A 109.5 . . ?
C29 C30 H30B 109.5 . . ?
C29 C30 H30C 109.5 . . ?
H30A C30 H30B 109.5 . . ?
H30A C30 H30C 109.5 . . ?
H30B C30 H30C 109.5 . . ?
F19 C84 F20 100.9(2) . . ?
F19 C84 C79 115.8(2) . . ?
F19 C84 F22 108.4(3) . . ?
F19 C84 F21 76.3(4) . . ?
F19 C84 F23 124.4(3) . . ?
F20 C84 C79 111.1(3) . . ?
C79 C84 F21 102.3(4) . . ?
F22 C84 F20 106.5(3) . . ?
F22 C84 C79 113.2(3) . . ?
F23 C84 C79 114.6(3) . . ?
F23 C84 F21 71.6(4) . . ?
C52 C53 H53A 109.5 . . ?
C52 C53 H53B 109.5 . . ?
C52 C53 H53C 109.5 . . ?
H53A C53 H53B 109.5 . . ?
H53A C53 H53C 109.5 . . ?
H53B C53 H53C 109.5 . . ?
C26 C27 H27A 109.5 . . ?
C26 C27 H27B 109.5 . . ?
C26 C27 H27C 109.5 . . ?
H27A C27 H27B 109.5 . . ?
H27A C27 H27C 109.5 . . ?
H27B C27 H27C 109.5 . . ?
C64 C63 H63A 109.5 . . ?
C64 C63 H63B 109.5 . . ?
C64 C63 H63C 109.5 . . ?
H63A C63 H63B 109.5 . . ?
H63A C63 H63C 109.5 . . ?
H63B C63 H63C 109.5 . . ?
C64 C65 H65A 109.5 . . ?
C64 C65 H65B 109.5 . . ?
C64 C65 H65C 109.5 . . ?
H65A C65 H65B 109.5 . . ?
H65A C65 H65C 109.5 . . ?
H65B C65 H65C 109.5 . . ?
C38 C37 H37A 109.5 . . ?
C38 C37 H37B 109.5 . . ?
C38 C37 H37C 109.5 . . ?
H37A C37 H37B 109.5 . . ?
H37A C37 H37C 109.5 . . ?
H37B C37 H37C 109.5 . . ?
C85 B1 C93 112.4(2) . . ?
C85 B1 C77 109.04(19) . . ?
C93 B1 C77 105.10(19) . . ?
C69 B1 C85 104.66(19) . . ?
C69 B1 C93 112.99(19) . . ?
C69 B1 C77 112.8(2) . . ?
F17 C100 F16 104.3(3) . . ?
F17 C100 C95 113.2(3) . . ?
F16 C100 C95 111.9(2) . . ?
F18 C100 F17 104.7(3) . . ?
F18 C100 F16 109.0(3) . . ?
F18 C100 C95 113.2(3) . . ?
F11 C75 C73 112.9(3) . . ?
F12 C75 F11 101.5(3) . . ?
F12 C75 C73 114.5(3) . . ?
F10 C75 F11 106.7(4) . . ?
F10 C75 F12 107.5(3) . . ?
F10 C75 C73 112.8(3) . . ?
C15 C16 H16A 109.5 . . ?
C15 C16 H16B 109.5 . . ?
C15 C16 H16C 109.5 . . ?
H16A C16 H16B 109.5 . . ?
H16A C16 H16C 109.5 . . ?
H16B C16 H16C 109.5 . . ?
C29 C28 H28A 109.5 . . ?
C29 C28 H28B 109.5 . . ?
C29 C28 H28C 109.5 . . ?
H28A C28 H28B 109.5 . . ?
H28A C28 H28C 109.5 . . ?
H28B C28 H28C 109.5 . . ?
F28 C76 C71 114.5(3) . . ?
F26 C76 C71 113.2(4) . . ?
F26 C76 F28 106.3(5) . . ?
F26 C76 F24 105.7(4) . . ?
F24 C76 C71 111.9(4) . . ?
F24 C76 F28 104.4(4) . . ?
F27 C76 C71 113.2(4) . . ?
F29 C76 C71 111.8(4) . . ?
F29 C76 F27 104.3(5) . . ?
F29 C76 F25 112.1(5) . . ?
F25 C76 C71 114.2(5) . . ?
F25 C76 F27 100.3(5) . . ?
C41 C40 H40A 109.5 . . ?
C41 C40 H40B 109.5 . . ?
C41 C40 H40C 109.5 . . ?
H40A C40 H40B 109.5 . . ?
H40A C40 H40C 109.5 . . ?
H40B C40 H40C 109.5 . . ?
C41 C42 H42A 109.5 . . ?
C41 C42 H42B 109.5 . . ?
C41 C42 H42C 109.5 . . ?
H42A C42 H42B 109.5 . . ?
H42A C42 H42C 109.5 . . ?
H42B C42 H42C 109.5 . . ?
C12 C13 H13A 109.5 . . ?
C12 C13 H13B 109.5 . . ?
C12 C13 H13C 109.5 . . ?
H13A C13 H13B 109.5 . . ?
H13A C13 H13C 109.5 . . ?
H13B C13 H13C 109.5 . . ?

loop_
_geom_bond_atom_site_label_1
_geom_bond_atom_site_label_2
_geom_bond_distance
_geom_bond_site_symmetry_2
_geom_bond_publ_flag
P2 C3 1.789(2) . ?
P2 C1 1.743(2) . ?
P1 C7 1.848(2) . ?
P1 C6 1.867(2) . ?
P1 C1 1.800(2) . ?
Si1 C7 1.890(2) . ?
Si1 C10 1.861(3) . ?
Si1 C9 1.862(3) . ?
Si1 C8 1.867(3) . ?
O2 C11 1.338(3) . ?
O2 C12 1.448(3) . ?
O3 C14 1.206(3) . ?
O4 C14 1.341(3) . ?
O4 C15 1.453(3) . ?
F19 C84 1.300(3) . ?
F4 C91 1.341(3) . ?
F6 C91 1.330(3) . ?
F5 C91 1.334(3) . ?
O1 C11 1.209(3) . ?
F3 C83 1.334(3) . ?
F1 C83 1.333(3) . ?
N3 C4 1.347(3) . ?
N3 C57 1.455(3) . ?
N3 C44 1.479(3) . ?
F15 C99 1.332(3) . ?
F7 C92 1.339(3) . ?
F2 C83 1.329(3) . ?
N2 C2 1.359(3) . ?
N2 C19 1.440(3) . ?
N2 C17 1.473(3) . ?
N4 C4 1.339(3) . ?
N4 C45 1.450(3) . ?
N4 C43 1.477(3) . ?
N1 C2 1.377(3) . ?
N1 C31 1.448(3) . ?
N1 C18 1.484(3) . ?
F14 C99 1.328(3) . ?
F17 C100 1.319(4) . ?
F8 C92 1.360(4) . ?
F9 C92 1.301(3) . ?
F20 C84 1.399(4) . ?
C3 C5 1.381(3) . ?
C3 C4 1.498(3) . ?
C5 C14 1.480(3) . ?
C5 C6 1.487(3) . ?
C7 H7 1.0000 . ?
C7 C6 1.532(3) . ?
F16 C100 1.324(4) . ?
C57 C58 1.402(3) . ?
C57 C62 1.410(3) . ?
C6 C11 1.491(3) . ?
F13 C99 1.313(4) . ?
C58 C67 1.512(3) . ?
C58 C59 1.395(3) . ?
C2 C1 1.414(3) . ?
C45 C50 1.412(3) . ?
C45 C46 1.389(3) . ?
C19 C20 1.409(3) . ?
C19 C24 1.398(3) . ?
C87 C86 1.396(3) . ?
C87 C88 1.383(3) . ?
C87 C92 1.484(3) . ?
C89 C88 1.392(3) . ?
C89 C90 1.383(3) . ?
C89 C91 1.489(3) . ?
C67 H67 1.0000 . ?
C67 C66 1.528(4) . ?
C67 C68 1.536(3) . ?
C31 C36 1.409(3) . ?
C31 C32 1.406(4) . ?
C43 H43A 0.9900 . ?
C43 H43B 0.9900 . ?
C43 C44 1.512(3) . ?
C85 C86 1.388(3) . ?
C85 C90 1.407(3) . ?
C85 B1 1.640(3) . ?
F18 C100 1.316(4) . ?
C82 H82 0.9500 . ?
C82 C77 1.399(3) . ?
C82 C81 1.397(3) . ?
C62 C64 1.512(4) . ?
C62 C61 1.389(3) . ?
C50 C52 1.517(4) . ?
C50 C49 1.393(4) . ?
C93 C98 1.393(3) . ?
C93 C94 1.409(4) . ?
C93 B1 1.640(4) . ?
C98 H98 0.9500 . ?
C98 C97 1.403(3) . ?
C20 C21 1.397(3) . ?
C20 C26 1.516(4) . ?
C86 H86 0.9500 . ?
C88 H88 0.9500 . ?
C77 C78 1.396(3) . ?
C77 B1 1.643(3) . ?
C59 H59 0.9500 . ?
C59 C60 1.379(4) . ?
C46 C55 1.511(3) . ?
C46 C47 1.399(3) . ?
C90 H90 0.9500 . ?
C21 H21 0.9500 . ?
C21 C22 1.379(4) . ?
C79 C78 1.391(3) . ?
C79 C80 1.389(4) . ?
C79 C84 1.479(4) . ?
C24 C23 1.401(3) . ?
C24 C29 1.514(3) . ?
C69 C70 1.399(4) . ?
C69 C74 1.402(4) . ?
C69 B1 1.637(4) . ?
F11 C75 1.329(5) . ?
C78 H78 0.9500 . ?
C81 C80 1.378(4) . ?
C81 C83 1.490(4) . ?
C36 C38 1.514(4) . ?
C36 C35 1.390(3) . ?
C55 H55 1.0000 . ?
C55 C54 1.535(4) . ?
C55 C56 1.526(4) . ?
C70 H70 0.9500 . ?
C70 C71 1.391(4) . ?
C44 H44A 0.9900 . ?
C44 H44B 0.9900 . ?
C32 C33 1.394(4) . ?
C32 C41 1.517(4) . ?
C26 H26 1.0000 . ?
C26 C25 1.529(4) . ?
C26 C27 1.529(4) . ?
C97 C96 1.382(4) . ?
C97 C99 1.489(4) . ?
C94 H94 0.9500 . ?
C94 C95 1.382(4) . ?
C17 H17A 0.9900 . ?
C17 H17B 0.9900 . ?
C17 C18 1.516(3) . ?
C38 H38 1.0000 . ?
C38 C39 1.520(4) . ?
C38 C37 1.529(4) . ?
C23 H23 0.9500 . ?
C23 C22 1.377(4) . ?
C60 H60 0.9500 . ?
C60 C61 1.377(4) . ?
C80 H80 0.9500 . ?
C74 H74 0.9500 . ?
C74 C73 1.393(4) . ?
C22 H22 0.9500 . ?
F12 C75 1.305(4) . ?
C10 H10A 0.9800 . ?
C10 H10B 0.9800 . ?
C10 H10C 0.9800 . ?
C92 F8A 1.310(6) . ?
C66 H66A 0.9800 . ?
C66 H66B 0.9800 . ?
C66 H66C 0.9800 . ?
C29 H29 1.0000 . ?
C29 C30 1.529(4) . ?
C29 C28 1.523(4) . ?
C95 C96 1.392(4) . ?
C95 C100 1.505(4) . ?
C64 H64 1.0000 . ?
C64 C63 1.533(4) . ?
C64 C65 1.532(4) . ?
C35 H35 0.9500 . ?
C35 C34 1.381(4) . ?
C18 H18A 0.9900 . ?
C18 H18B 0.9900 . ?
C33 H33 0.9500 . ?
C33 C34 1.375(4) . ?
C15 H15A 0.9900 . ?
C15 H15B 0.9900 . ?
C15 C16 1.495(5) . ?
C96 H96 0.9500 . ?
C52 H52 1.0000 . ?
C52 C51 1.538(4) . ?
C52 C53 1.534(4) . ?
C54 H54A 0.9800 . ?
C54 H54B 0.9800 . ?
C54 H54C 0.9800 . ?
C71 C72 1.385(5) . ?
C71 C76 1.487(5) . ?
C68 H68A 0.9800 . ?
C68 H68B 0.9800 . ?
C68 H68C 0.9800 . ?
C61 H61 0.9500 . ?
C47 H47 0.9500 . ?
C47 C48 1.371(4) . ?
C49 H49 0.9500 . ?
C49 C48 1.378(4) . ?
C72 H72 0.9500 . ?
C72 C73 1.377(4) . ?
C9 H9A 0.9800 . ?
C9 H9B 0.9800 . ?
C9 H9C 0.9800 . ?
C39 H39A 0.9800 . ?
C39 H39B 0.9800 . ?
C39 H39C 0.9800 . ?
C56 H56A 0.9800 . ?
C56 H56B 0.9800 . ?
C56 H56C 0.9800 . ?
C73 C75 1.482(5) . ?
C8 H8A 0.9800 . ?
C8 H8B 0.9800 . ?
C8 H8C 0.9800 . ?
C25 H25A 0.9800 . ?
C25 H25B 0.9800 . ?
C25 H25C 0.9800 . ?
C34 H34 0.9500 . ?
C48 H48 0.9500 . ?
C12 H12A 0.9900 . ?
C12 H12B 0.9900 . ?
C12 C13 1.505(5) . ?
F10 C75 1.286(4) . ?
C41 H41 1.0000 . ?
C41 C40 1.525(5) . ?
C41 C42 1.527(5) . ?
C51 H51A 0.9800 . ?
C51 H51B 0.9800 . ?
C51 H51C 0.9800 . ?
C30 H30A 0.9800 . ?
C30 H30B 0.9800 . ?
C30 H30C 0.9800 . ?
F28 C76 1.372(7) . ?
C84 F22 1.307(4) . ?
C84 F21 1.743(10) . ?
C84 F23 1.323(6) . ?
C53 H53A 0.9800 . ?
C53 H53B 0.9800 . ?
C53 H53C 0.9800 . ?
C27 H27A 0.9800 . ?
C27 H27B 0.9800 . ?
C27 H27C 0.9800 . ?
C63 H63A 0.9800 . ?
C63 H63B 0.9800 . ?
C63 H63C 0.9800 . ?
C65 H65A 0.9800 . ?
C65 H65B 0.9800 . ?
C65 H65C 0.9800 . ?
C37 H37A 0.9800 . ?
C37 H37B 0.9800 . ?
C37 H37C 0.9800 . ?
F26 C76 1.269(6) . ?
C16 H16A 0.9800 . ?
C16 H16B 0.9800 . ?
C16 H16C 0.9800 . ?
C28 H28A 0.9800 . ?
C28 H28B 0.9800 . ?
C28 H28C 0.9800 . ?
F24 C76 1.358(6) . ?
C76 F27 1.368(7) . ?
C76 F29 1.296(7) . ?
C76 F25 1.326(8) . ?
C40 H40A 0.9800 . ?
C40 H40B 0.9800 . ?
C40 H40C 0.9800 . ?
C42 H42A 0.9800 . ?
C42 H42B 0.9800 . ?
C42 H42C 0.9800 . ?
C13 H13A 0.9800 . ?
C13 H13B 0.9800 . ?
C13 H13C 0.9800 . ?

loop_
_geom_torsion_atom_site_label_1
_geom_torsion_atom_site_label_2
_geom_torsion_atom_site_label_3
_geom_torsion_atom_site_label_4
_geom_torsion
_geom_torsion_site_symmetry_1
_geom_torsion_site_symmetry_2
_geom_torsion_site_symmetry_3
_geom_torsion_site_symmetry_4
_geom_torsion_publ_flag
P2 C3 C5 C14 178.19(16) . . . . ?
P2 C3 C5 C6 11.6(3) . . . . ?
P2 C3 C4 N3 -56.8(2) . . . . ?
P2 C3 C4 N4 108.6(2) . . . . ?
P1 C7 C6 C5 -122.05(18) . . . . ?
P1 C7 C6 C11 93.17(18) . . . . ?
P1 C6 C11 O2 -105.51(18) . . . . ?
P1 C6 C11 O1 69.2(3) . . . . ?
Si1 C7 C6 P1 -119.58(19) . . . . ?
Si1 C7 C6 C5 118.4(2) . . . . ?
Si1 C7 C6 C11 -26.4(3) . . . . ?
N3 C57 C58 C67 -5.4(3) . . . . ?
N3 C57 C58 C59 170.95(19) . . . . ?
N3 C57 C62 C64 3.9(3) . . . . ?
N3 C57 C62 C61 -173.7(2) . . . . ?
N2 C2 C1 P2 146.69(19) . . . . ?
N2 C2 C1 P1 -33.3(3) . . . . ?
N2 C19 C20 C21 171.7(2) . . . . ?
N2 C19 C20 C26 -7.1(3) . . . . ?
N2 C19 C24 C23 -172.4(2) . . . . ?
N2 C19 C24 C29 6.7(3) . . . . ?
N2 C17 C18 N1 -20.9(3) . . . . ?
N4 C45 C50 C52 -1.9(3) . . . . ?
N4 C45 C50 C49 176.4(2) . . . . ?
N4 C45 C46 C55 -1.1(3) . . . . ?
N4 C45 C46 C47 -177.9(2) . . . . ?
N4 C43 C44 N3 24.1(2) . . . . ?
N1 C2 C1 P2 -30.9(3) . . . . ?
N1 C2 C1 P1 149.02(19) . . . . ?
N1 C31 C36 C38 -6.8(3) . . . . ?
N1 C31 C36 C35 170.7(2) . . . . ?
N1 C31 C32 C33 -171.8(2) . . . . ?
N1 C31 C32 C41 5.8(4) . . . . ?
C3 P2 C1 P1 -6.08(18) . . . . ?
C3 P2 C1 C2 173.87(16) . . . . ?
C3 C5 C14 O3 3.4(3) . . . . ?
C3 C5 C14 O4 -173.95(19) . . . . ?
C3 C5 C6 P1 -7.0(3) . . . . ?
C3 C5 C6 C7 69.0(3) . . . . ?
C3 C5 C6 C11 -146.0(2) . . . . ?
C5 C3 C4 N3 125.3(2) . . . . ?
C5 C3 C4 N4 -69.3(3) . . . . ?
C5 C6 C11 O2 42.1(3) . . . . ?
C5 C6 C11 O1 -143.3(2) . . . . ?
C4 N3 C57 C58 123.2(2) . . . . ?
C4 N3 C57 C62 -67.7(3) . . . . ?
C4 N3 C44 C43 -19.5(2) . . . . ?
C4 N4 C45 C50 109.0(3) . . . . ?
C4 N4 C45 C46 -77.2(3) . . . . ?
C4 N4 C43 C44 -22.7(2) . . . . ?
C4 C3 C5 C14 -4.4(3) . . . . ?
C4 C3 C5 C6 -170.96(19) . . . . ?
C7 P1 C6 C5 101.9(2) . . . . ?
C7 P1 C6 C11 -115.01(18) . . . . ?
C7 P1 C1 P2 -41.65(18) . . . . ?
C7 P1 C1 C2 138.40(16) . . . . ?
C7 C6 C11 O2 -174.45(19) . . . . ?
C7 C6 C11 O1 0.2(3) . . . . ?
C14 O4 C15 C16 86.6(3) . . . . ?
C14 C5 C6 P1 -174.28(16) . . . . ?
C14 C5 C6 C7 -98.3(2) . . . . ?
C14 C5 C6 C11 46.8(3) . . . . ?
C57 N3 C4 N4 162.4(2) . . . . ?
C57 N3 C4 C3 -29.8(3) . . . . ?
C57 N3 C44 C43 -179.55(19) . . . . ?
C57 C58 C67 C66 -129.2(2) . . . . ?
C57 C58 C67 C68 108.5(3) . . . . ?
C57 C58 C59 C60 1.0(4) . . . . ?
C57 C62 C64 C63 122.2(3) . . . . ?
C57 C62 C64 C65 -114.0(3) . . . . ?
C57 C62 C61 C60 4.6(4) . . . . ?
C6 P1 C7 Si1 121.6(2) . . . . ?
C6 P1 C1 P2 8.69(18) . . . . ?
C6 P1 C1 C2 -171.26(16) . . . . ?
C6 C5 C14 O3 171.2(2) . . . . ?
C6 C5 C14 O4 -6.2(3) . . . . ?
C58 C57 C62 C64 172.7(2) . . . . ?
C58 C57 C62 C61 -4.9(4) . . . . ?
C58 C59 C60 C61 -1.3(4) . . . . ?
C2 N2 C19 C20 114.7(3) . . . . ?
C2 N2 C19 C24 -73.0(3) . . . . ?
C2 N2 C17 C18 15.0(3) . . . . ?
C2 N1 C31 C36 130.7(2) . . . . ?
C2 N1 C31 C32 -58.2(3) . . . . ?
C2 N1 C18 C17 21.2(3) . . . . ?
C45 N4 C4 N3 -168.4(2) . . . . ?
C45 N4 C4 C3 24.9(4) . . . . ?
C45 N4 C43 C44 157.0(2) . . . . ?
C45 C50 C52 C51 108.1(3) . . . . ?
C45 C50 C52 C53 -130.4(3) . . . . ?
C45 C50 C49 C48 0.4(4) . . . . ?
C45 C46 C55 C54 -110.4(3) . . . . ?
C45 C46 C55 C56 124.7(2) . . . . ?
C45 C46 C47 C48 3.0(4) . . . . ?
C19 N2 C2 N1 162.1(2) . . . . ?
C19 N2 C2 C1 -15.8(4) . . . . ?
C19 N2 C17 C18 -151.3(2) . . . . ?
C19 C20 C21 C22 0.5(4) . . . . ?
C19 C20 C26 C25 104.3(3) . . . . ?
C19 C20 C26 C27 -131.8(2) . . . . ?
C19 C24 C23 C22 1.2(4) . . . . ?
C19 C24 C29 C30 120.1(3) . . . . ?
C19 C24 C29 C28 -115.9(3) . . . . ?
C1 P2 C3 C5 -5.1(2) . . . . ?
C1 P2 C3 C4 177.14(13) . . . . ?
C1 P1 C7 Si1 -148.17(14) . . . . ?
C1 P1 C7 C6 90.21(13) . . . . ?
C1 P1 C6 C5 -2.5(2) . . . . ?
C1 P1 C6 C7 -104.39(13) . . . . ?
C1 P1 C6 C11 140.59(15) . . . . ?
C11 O2 C12 C13 175.2(3) . . . . ?
C67 C58 C59 C60 177.5(2) . . . . ?
C31 N1 C2 N2 132.8(2) . . . . ?
C31 N1 C2 C1 -49.2(3) . . . . ?
C31 N1 C18 C17 -127.7(2) . . . . ?
C31 C36 C38 C39 -132.6(2) . . . . ?
C31 C36 C38 C37 102.6(3) . . . . ?
C31 C36 C35 C34 1.1(4) . . . . ?
C31 C32 C33 C34 1.9(4) . . . . ?
C31 C32 C41 C40 -112.9(3) . . . . ?
C31 C32 C41 C42 122.0(3) . . . . ?
C43 N4 C4 N3 11.2(2) . . . . ?
C43 N4 C4 C3 -155.5(2) . . . . ?
C43 N4 C45 C50 -70.6(3) . . . . ?
C43 N4 C45 C46 103.2(2) . . . . ?
C82 C77 C78 C79 -2.9(4) . . . . ?
C82 C77 B1 C85 24.6(3) . . . . ?
C82 C77 B1 C93 -96.1(3) . . . . ?
C82 C77 B1 C69 140.4(2) . . . . ?
C82 C81 C80 C79 -1.4(4) . . . . ?
C82 C81 C83 F3 58.1(3) . . . . ?
C82 C81 C83 F1 178.9(2) . . . . ?
C82 C81 C83 F2 -62.0(3) . . . . ?
C62 C57 C58 C67 -174.2(2) . . . . ?
C62 C57 C58 C59 2.2(3) . . . . ?
C50 C45 C46 C55 172.3(2) . . . . ?
C50 C45 C46 C47 -4.5(3) . . . . ?
C50 C49 C48 C47 -1.8(4) . . . . ?
C93 C98 C97 C96 0.1(4) . . . . ?
C93 C98 C97 C99 -179.5(2) . . . . ?
C93 C94 C95 C96 2.0(4) . . . . ?
C93 C94 C95 C100 -175.8(2) . . . . ?
C98 C93 C94 C95 -2.3(3) . . . . ?
C98 C93 B1 C85 136.3(2) . . . . ?
C98 C93 B1 C77 -105.3(2) . . . . ?
C98 C93 B1 C69 18.1(3) . . . . ?
C98 C97 C96 C95 -0.5(4) . . . . ?
C98 C97 C99 F15 80.5(3) . . . . ?
C98 C97 C99 F14 -161.3(2) . . . . ?
C98 C97 C99 F13 -38.8(4) . . . . ?
C20 C19 C24 C23 -0.5(4) . . . . ?
C20 C19 C24 C29 178.7(2) . . . . ?
C20 C21 C22 C23 0.2(4) . . . . ?
C86 C87 C88 C89 1.8(3) . . . . ?
C86 C87 C92 F7 -54.9(3) . . . . ?
C86 C87 C92 F8 -163.1(3) . . . . ?
C86 C87 C92 F9 61.7(3) . . . . ?
C86 C87 C92 F8A 166.5(5) . . . . ?
C86 C85 C90 C89 2.9(3) . . . . ?
C86 C85 B1 C93 -14.3(3) . . . . ?
C86 C85 B1 C77 -130.4(2) . . . . ?
C86 C85 B1 C69 108.7(2) . . . . ?
C88 C87 C86 C85 0.5(4) . . . . ?
C88 C87 C92 F7 125.9(3) . . . . ?
C88 C87 C92 F8 17.6(4) . . . . ?
C88 C87 C92 F9 -117.5(3) . . . . ?
C88 C87 C92 F8A -12.7(6) . . . . ?
C88 C89 C90 C85 -0.7(3) . . . . ?
C88 C89 C91 F4 -46.0(3) . . . . ?
C88 C89 C91 F6 -166.1(2) . . . . ?
C88 C89 C91 F5 72.6(3) . . . . ?
C77 C82 C81 C80 0.4(4) . . . . ?
C77 C82 C81 C83 -179.5(2) . . . . ?
C59 C58 C67 C66 54.5(3) . . . . ?
C59 C58 C67 C68 -67.8(3) . . . . ?
C59 C60 C61 C62 -1.6(4) . . . . ?
C46 C45 C50 C52 -175.5(2) . . . . ?
C46 C45 C50 C49 2.8(3) . . . . ?
C46 C47 C48 C49 0.0(4) . . . . ?
C90 C89 C88 C87 -1.7(3) . . . . ?
C90 C89 C91 F4 136.1(2) . . . . ?
C90 C89 C91 F6 16.0(3) . . . . ?
C90 C89 C91 F5 -105.2(3) . . . . ?
C90 C85 C86 C87 -2.8(3) . . . . ?
C90 C85 B1 C93 166.4(2) . . . . ?
C90 C85 B1 C77 50.3(3) . . . . ?
C90 C85 B1 C69 -70.7(3) . . . . ?
C21 C20 C26 C25 -74.4(3) . . . . ?
C21 C20 C26 C27 49.5(3) . . . . ?
C24 C19 C20 C21 -0.4(3) . . . . ?
C24 C19 C20 C26 -179.1(2) . . . . ?
C24 C23 C22 C21 -1.0(4) . . . . ?
C69 C70 C71 C72 -0.3(4) . . . . ?
C69 C70 C71 C76 -178.7(3) . . . . ?
C69 C74 C73 C72 0.6(4) . . . . ?
C69 C74 C73 C75 177.7(3) . . . . ?
C78 C77 B1 C85 -159.9(2) . . . . ?
C78 C77 B1 C93 79.5(3) . . . . ?
C78 C77 B1 C69 -44.1(3) . . . . ?
C78 C79 C80 C81 0.2(4) . . . . ?
C78 C79 C84 F19 -17.6(4) . . . . ?
C78 C79 C84 F20 -131.9(3) . . . . ?
C78 C79 C84 F22 108.4(3) . . . . ?
C78 C79 C84 F21 63.0(4) . . . . ?
C78 C79 C84 F23 138.2(4) . . . . ?
C81 C82 C77 C78 1.7(4) . . . . ?
C81 C82 C77 B1 177.5(2) . . . . ?
C36 C31 C32 C33 -1.0(4) . . . . ?
C36 C31 C32 C41 176.6(3) . . . . ?
C36 C35 C34 C33 -0.2(4) . . . . ?
C55 C46 C47 C48 -173.9(3) . . . . ?
C70 C69 C74 C73 -1.7(3) . . . . ?
C70 C69 B1 C85 -73.6(3) . . . . ?
C70 C69 B1 C93 49.0(3) . . . . ?
C70 C69 B1 C77 168.0(2) . . . . ?
C70 C71 C72 C73 -0.9(4) . . . . ?
C70 C71 C76 F28 -28.6(6) . . . . ?
C70 C71 C76 F26 93.5(5) . . . . ?
C70 C71 C76 F24 -147.1(4) . . . . ?
C70 C71 C76 F27 52.9(6) . . . . ?
C70 C71 C76 F29 -64.5(5) . . . . ?
C70 C71 C76 F25 166.8(5) . . . . ?
C44 N3 C4 N4 5.9(2) . . . . ?
C44 N3 C4 C3 173.66(19) . . . . ?
C44 N3 C57 C58 -81.5(3) . . . . ?
C44 N3 C57 C62 87.6(3) . . . . ?
C91 C89 C88 C87 -179.5(2) . . . . ?
C91 C89 C90 C85 177.1(2) . . . . ?
C32 C31 C36 C38 -177.9(2) . . . . ?
C32 C31 C36 C35 -0.4(4) . . . . ?
C32 C33 C34 C35 -1.3(5) . . . . ?
C26 C20 C21 C22 179.3(2) . . . . ?
C94 C93 C98 C97 1.2(3) . . . . ?
C94 C93 B1 C85 -47.3(3) . . . . ?
C94 C93 B1 C77 71.1(3) . . . . ?
C94 C93 B1 C69 -165.5(2) . . . . ?
C94 C95 C96 C97 -0.6(4) . . . . ?
C94 C95 C100 F17 -44.8(4) . . . . ?
C94 C95 C100 F16 72.7(4) . . . . ?
C94 C95 C100 F18 -163.7(3) . . . . ?
C17 N2 C2 N1 -2.1(3) . . . . ?
C17 N2 C2 C1 179.9(2) . . . . ?
C17 N2 C19 C20 -81.9(3) . . . . ?
C17 N2 C19 C24 90.5(3) . . . . ?
C38 C36 C35 C34 178.6(3) . . . . ?
C23 C24 C29 C30 -60.8(3) . . . . ?
C23 C24 C29 C28 63.3(3) . . . . ?
C80 C79 C78 C77 2.1(4) . . . . ?
C80 C79 C84 F19 162.5(3) . . . . ?
C80 C79 C84 F20 48.2(3) . . . . ?
C80 C79 C84 F22 -71.5(4) . . . . ?
C80 C79 C84 F21 -117.0(4) . . . . ?
C80 C79 C84 F23 -41.7(5) . . . . ?
C80 C81 C83 F3 -121.8(3) . . . . ?
C80 C81 C83 F1 -1.1(4) . . . . ?
C80 C81 C83 F2 118.0(3) . . . . ?
C74 C69 C70 C71 1.6(4) . . . . ?
C74 C69 B1 C85 99.5(3) . . . . ?
C74 C69 B1 C93 -137.9(2) . . . . ?
C74 C69 B1 C77 -18.9(3) . . . . ?
C74 C73 C75 F11 40.4(4) . . . . ?
C74 C73 C75 F12 155.9(3) . . . . ?
C74 C73 C75 F10 -80.7(4) . . . . ?
C10 Si1 C7 P1 -131.16(16) . . . . ?
C10 Si1 C7 C6 -43.4(2) . . . . ?
C92 C87 C86 C85 -178.7(2) . . . . ?
C92 C87 C88 C89 -179.0(2) . . . . ?
C29 C24 C23 C22 -178.0(2) . . . . ?
C64 C62 C61 C60 -173.1(3) . . . . ?
C35 C36 C38 C39 50.0(3) . . . . ?
C35 C36 C38 C37 -74.8(3) . . . . ?
C18 N1 C2 N2 -12.5(3) . . . . ?
C18 N1 C2 C1 165.5(2) . . . . ?
C18 N1 C31 C36 -86.3(3) . . . . ?
C18 N1 C31 C32 84.8(3) . . . . ?
C33 C32 C41 C40 64.7(4) . . . . ?
C33 C32 C41 C42 -60.4(4) . . . . ?
C15 O4 C14 O3 4.0(3) . . . . ?
C15 O4 C14 C5 -178.6(2) . . . . ?
C96 C97 C99 F15 -99.1(3) . . . . ?
C96 C97 C99 F14 19.2(4) . . . . ?
C96 C97 C99 F13 141.6(3) . . . . ?
C96 C95 C100 F17 137.4(3) . . . . ?
C96 C95 C100 F16 -105.1(3) . . . . ?
C96 C95 C100 F18 18.5(4) . . . . ?
C52 C50 C49 C48 178.8(3) . . . . ?
C71 C72 C73 C74 0.8(4) . . . . ?
C71 C72 C73 C75 -176.4(3) . . . . ?
C61 C62 C64 C63 -60.3(3) . . . . ?
C61 C62 C64 C65 63.6(3) . . . . ?
C47 C46 C55 C54 66.3(3) . . . . ?
C47 C46 C55 C56 -58.6(3) . . . . ?
C49 C50 C52 C51 -70.2(3) . . . . ?
C49 C50 C52 C53 51.3(3) . . . . ?
C72 C71 C76 F28 153.1(5) . . . . ?
C72 C71 C76 F26 -84.8(6) . . . . ?
C72 C71 C76 F24 34.5(5) . . . . ?
C72 C71 C76 F27 -125.4(5) . . . . ?
C72 C71 C76 F29 117.1(5) . . . . ?
C72 C71 C76 F25 -11.6(6) . . . . ?
C72 C73 C75 F11 -142.4(3) . . . . ?
C72 C73 C75 F12 -26.9(5) . . . . ?
C72 C73 C75 F10 96.5(4) . . . . ?
C9 Si1 C7 P1 -4.8(2) . . . . ?
C9 Si1 C7 C6 83.0(2) . . . . ?
C83 C81 C80 C79 178.6(2) . . . . ?
C8 Si1 C7 P1 112.90(17) . . . . ?
C8 Si1 C7 C6 -159.3(2) . . . . ?
C99 C97 C96 C95 179.1(2) . . . . ?
C12 O2 C11 O1 4.7(3) . . . . ?
C12 O2 C11 C6 179.3(2) . . . . ?
C41 C32 C33 C34 -175.8(3) . . . . ?
C84 C79 C78 C77 -177.9(3) . . . . ?
C84 C79 C80 C81 -179.9(3) . . . . ?
B1 C85 C86 C87 177.8(2) . . . . ?
B1 C85 C90 C89 -177.6(2) . . . . ?
B1 C93 C98 C97 177.8(2) . . . . ?
B1 C93 C94 C95 -179.0(2) . . . . ?
B1 C77 C78 C79 -178.7(2) . . . . ?
B1 C69 C70 C71 175.3(2) . . . . ?
B1 C69 C74 C73 -175.1(2) . . . . ?
C100 C95 C96 C97 177.2(2) . . . . ?
C76 C71 C72 C73 177.4(3) . . . . ?

loop_
_smtbx_masks_void_nr
_smtbx_masks_void_average_x
_smtbx_masks_void_average_y
_smtbx_masks_void_average_z
_smtbx_masks_void_volume
_smtbx_masks_void_count_electrons
_smtbx_masks_void_content
1 -0.117 0.273 0.195 38.0 0.9 ?
2 0.000 0.500 0.500 153.5 4.5 ?
3 0.117 0.727 0.805 38.0 0.9 ?
4 0.388 0.731 0.055 11.2 0.1 ?
5 0.371 0.966 0.603 9.7 0.2 ?
6 0.408 0.357 0.075 10.2 0.3 ?
7 0.612 0.269 0.945 11.2 0.1 ?
8 0.592 0.643 0.925 10.2 0.3 ?
9 0.629 0.034 0.397 9.7 0.2 ?
